data_7011094
loop_
_publ_author_name
'Michael I. Bruce'
'Ben C. Hall'
'Brian W. Skelton'
'Mark E. Smith'
'Allan H. White'

_publ_section_title
;
 Some molecular rods: gold(I) complexes of 1,3-diynes. Crystal
 structures of Au(CCCCH)(PPh3) and
 {Cu3(\m-dppm)3}(\m3-I)(\m3-CCCCAuCCCCH)
;
_journal_issue 6
_journal_name_full 'J. Chem. Soc., Dalton Trans.'
_journal_page_first 995
_journal_page_last 1001
_journal_paper_doi 10.1039/b107446f
_journal_year 2002
_chemical_formula_sum 'C83 H67 Au Cu3 I P6'
_chemical_formula_weight 1764.8
_space_group_IT_number 14
_symmetry_cell_setting monoclinic
_symmetry_space_group_name_Hall '-P 2ybc'
_symmetry_space_group_name_H-M 'P 1 21/c 1'
_audit_creation_date 99-04-01
_audit_creation_method Xtal3.6
_cell_angle_alpha 90.00000
_cell_angle_beta 105.1500(10)
_cell_angle_gamma 90.00000
_cell_formula_units_Z 8
_cell_length_a 30.858(2)
_cell_length_b 26.3040(10)
_cell_length_c 19.0257(9)
_cell_measurement_reflns_used 8192
_cell_measurement_temperature 153
_cell_measurement_theta_max 20.2
_cell_measurement_theta_min 2.4
_cell_volume 14906.2(13)
_computing_cell_refinement 'Siemens SAINT (Siemens, 1995)'
_computing_data_collection 'Siemens SMART (Siemens, 1995)'
_computing_data_reduction 'xtal ADDREF SORTRF'
_computing_molecular_graphics xtal
_computing_publication_material 'xtal BONDLA CIFIO'
_computing_structure_refinement 'xtal CRYLSQ'
_computing_structure_solution xtal
_diffrn_ambient_temperature 153
_diffrn_measurement_device_type
;
Bruker SMART CCD diffractometer
;
_diffrn_measurement_method '\w scans'
_diffrn_radiation_detector 'CCD area detector'
_diffrn_radiation_monochromator graphite
_diffrn_radiation_source 'sealed tube'
_diffrn_radiation_type 'Mo K\a'
_diffrn_radiation_wavelength .71073
_diffrn_reflns_av_R_equivalents .091
_diffrn_reflns_av_sigmaI/netI .123
_diffrn_reflns_limit_h_max 41
_diffrn_reflns_limit_h_min -42
_diffrn_reflns_limit_k_max 36
_diffrn_reflns_limit_k_min -36
_diffrn_reflns_limit_l_max 25
_diffrn_reflns_limit_l_min -26
_diffrn_reflns_number 165056
_diffrn_reflns_theta_max 29.34
_diffrn_reflns_theta_min 1.03
_diffrn_standards_decay_% 0
_exptl_absorpt_coefficient_mu 3.393
_exptl_absorpt_correction_T_max .72
_exptl_absorpt_correction_T_min .56
_exptl_absorpt_correction_type multi-scan
_exptl_absorpt_process_details
;
SADABS, Sheldrick, 1996
;
_exptl_crystal_colour orange
_exptl_crystal_density_diffrn 1.573
_exptl_crystal_description prism
_exptl_crystal_F_000 6992
_exptl_crystal_size_max .25
_exptl_crystal_size_mid .13
_exptl_crystal_size_min .06
_refine_diff_density_max 2.46
_refine_diff_density_min -1.418
_refine_ls_goodness_of_fit_all 1.206
_refine_ls_goodness_of_fit_ref 1.221
_refine_ls_hydrogen_treatment noref
_refine_ls_matrix_type atomblock
_refine_ls_number_constraints 0
_refine_ls_number_parameters 1694
_refine_ls_number_reflns 22941
_refine_ls_number_restraints 0
_refine_ls_R_factor_all .093
_refine_ls_R_factor_gt .045
_refine_ls_shift/su_max .035
_refine_ls_shift/su_mean .006
_refine_ls_structure_factor_coef F
_refine_ls_weighting_scheme calc
_refine_ls_wR_factor_all .056
_refine_ls_wR_factor_ref .043
_reflns_d_resolution_high .725
_reflns_d_resolution_low 19.639
_reflns_Friedel_coverage 0
_reflns_limit_h_max 42
_reflns_limit_h_min 0
_reflns_limit_k_max 36
_reflns_limit_k_min 0
_reflns_limit_l_max 25
_reflns_limit_l_min -26
_reflns_number_gt 22941
_reflns_number_total 38015
_reflns_threshold_expression 'F    > 4.00 sig(F   )'
_cod_data_source_file b107446f.txt
_cod_data_source_block br565l
_cod_original_sg_symbol_Hall -p_2ybc
_cod_original_sg_symbol_H-M P_1_21/c_1
_cod_original_formula_sum 'C83 H67 Au1 Cu3 I1 P6'
_cod_database_code 7011094

loop_
_symmetry_equiv_pos_as_xyz
+x,+y,+z
-x,1/2+y,1/2-z
-x,-y,-z
+x,1/2-y,1/2+z

loop_
_atom_site_label
_atom_site_fract_x
_atom_site_fract_y
_atom_site_fract_z
_atom_site_U_iso_or_equiv
_atom_site_adp_type
_atom_site_calc_flag
_atom_site_calc_attached_atom
_atom_site_occupancy
_atom_site_disorder_assembly
_atom_site_disorder_group
Au1 .380797(8) -.075694(8) .155903(13) .03422(11) Uani ? ? 1.00000 ? ?
I1 .353516(12) -.158216(12) -.335221(19) .02662(16) Uani ? ? 1.00000 ? ?
Cu11 .31426(2) -.18291(2) -.21629(3) .0233(3) Uani ? ? 1.00000 ? ?
Cu12 .40490(2) -.18386(2) -.19670(3) .0236(3) Uani ? ? 1.00000 ? ?
Cu13 .36245(2) -.09383(2) -.21507(4) .0249(3) Uani ? ? 1.00000 ? ?
Au2 .870931(9) .909836(8) 1.126492(13) .03744(12) Uani ? ? 1.00000 ? ?
I2 .866682(12) .860279(13) .63576(2) .03116(18) Uani ? ? 1.00000 ? ?
Cu21 .81947(2) .83092(2) .73803(4) .0263(3) Uani ? ? 1.00000 ? ?
Cu22 .91267(2) .82955(2) .77697(4) .0286(3) Uani ? ? 1.00000 ? ?
Cu23 .86860(2) .91874(2) .76275(4) .0281(3) Uani ? ? 1.00000 ? ?
C111 .36612(16) -.15180(17) -.1336(3) .023(2) Uani ? ? 1.00000 ? ?
C112 .37072(15) -.14008(17) -.0713(3) .022(2) Uani ? ? 1.00000 ? ?
C113 .37553(19) -.1232(2) -.0010(3) .034(3) Uani ? ? 1.00000 ? ?
C114 .3780(2) -.1057(2) .0603(3) .037(3) Uani ? ? 1.00000 ? ?
C121 .38164(19) -.04557(19) .2512(3) .031(3) Uani ? ? 1.00000 ? ?
C122 .37993(19) -.0264(2) .3090(3) .032(3) Uani ? ? 1.00000 ? ?
C123 .3780(2) -.0035(2) .3713(3) .034(3) Uani ? ? 1.00000 ? ?
C124 .3763(2) .0185(2) .4265(4) .053(4) Uani ? ? 1.00000 ? ?
P11 .30805(4) -.26894(4) -.23230(7) .0229(6) Uani ? ? 1.00000 ? ?
C1111 .30298(17) -.30628(18) -.1547(3) .027(3) Uani ? ? 1.00000 ? ?
C1112 .28582(19) -.2823(2) -.1026(3) .033(3) Uani ? ? 1.00000 ? ?
C1113 .2796(2) -.3093(2) -.0434(3) .045(4) Uani ? ? 1.00000 ? ?
C1114 .2897(2) -.3609(2) -.0371(3) .046(4) Uani ? ? 1.00000 ? ?
C1115 .3063(2) -.3846(2) -.0877(3) .043(3) Uani ? ? 1.00000 ? ?
C1116 .31341(18) -.3583(2) -.1468(3) .032(3) Uani ? ? 1.00000 ? ?
C1121 .26031(17) -.28999(17) -.3053(3) .024(2) Uani ? ? 1.00000 ? ?
C1122 .2496(2) -.2630(2) -.3704(3) .038(3) Uani ? ? 1.00000 ? ?
C1123 .2132(2) -.2763(2) -.4259(3) .045(3) Uani ? ? 1.00000 ? ?
C1124 .1860(2) -.3170(2) -.4182(3) .041(3) Uani ? ? 1.00000 ? ?
C1125 .1962(2) -.3434(2) -.3554(4) .044(3) Uani ? ? 1.00000 ? ?
C1126 .2324(2) -.3304(2) -.2981(3) .039(3) Uani ? ? 1.00000 ? ?
C11 .35636(17) -.29597(17) -.2595(3) .025(3) Uani ? ? 1.00000 ? ?
P12 .40874(4) -.26966(5) -.20216(7) .0229(6) Uani ? ? 1.00000 ? ?
C1211 .41689(17) -.30426(18) -.1168(3) .025(3) Uani ? ? 1.00000 ? ?
C1212 .42957(19) -.3557(2) -.1110(3) .034(3) Uani ? ? 1.00000 ? ?
C1213 .4321(2) -.3818(2) -.0473(3) .041(3) Uani ? ? 1.00000 ? ?
C1214 .4219(2) -.3576(2) .0109(3) .043(3) Uani ? ? 1.00000 ? ?
C1215 .4094(2) -.3068(2) .0061(3) .039(3) Uani ? ? 1.00000 ? ?
C1216 .40752(18) -.28035(19) -.0576(3) .031(3) Uani ? ? 1.00000 ? ?
C1221 .45243(18) -.29556(18) -.2411(3) .029(3) Uani ? ? 1.00000 ? ?
C1222 .4437(2) -.3107(2) -.3134(3) .037(3) Uani ? ? 1.00000 ? ?
C1223 .4793(2) -.3273(2) -.3407(4) .045(4) Uani ? ? 1.00000 ? ?
C1224 .5222(2) -.3288(2) -.2973(4) .049(4) Uani ? ? 1.00000 ? ?
C1225 .5310(2) -.3129(2) -.2253(4) .045(3) Uani ? ? 1.00000 ? ?
C1226 .49659(19) -.2966(2) -.1969(3) .036(3) Uani ? ? 1.00000 ? ?
P13 .47332(5) -.14553(5) -.17171(8) .0270(7) Uani ? ? 1.00000 ? ?
C1311 .50196(18) -.1348(2) -.2427(3) .032(3) Uani ? ? 1.00000 ? ?
C1312 .4938(2) -.1682(2) -.3009(3) .038(3) Uani ? ? 1.00000 ? ?
C1313 .5156(2) -.1627(3) -.3553(4) .052(4) Uani ? ? 1.00000 ? ?
C1314 .5451(2) -.1224(3) -.3521(4) .055(4) Uani ? ? 1.00000 ? ?
C1315 .5531(2) -.0891(2) -.2956(4) .051(4) Uani ? ? 1.00000 ? ?
C1316 .53265(19) -.0949(2) -.2403(3) .037(3) Uani ? ? 1.00000 ? ?
C1321 .51489(18) -.17870(18) -.1001(3) .031(3) Uani ? ? 1.00000 ? ?
C1322 .5018(2) -.1937(2) -.0385(3) .039(3) Uani ? ? 1.00000 ? ?
C1323 .5310(2) -.2187(2) .0178(4) .050(4) Uani ? ? 1.00000 ? ?
C1324 .5739(2) -.2294(2) .0123(4) .052(4) Uani ? ? 1.00000 ? ?
C1325 .5873(2) -.2149(2) -.0478(4) .049(4) Uani ? ? 1.00000 ? ?
C1326 .55784(19) -.1898(2) -.1046(3) .039(3) Uani ? ? 1.00000 ? ?
C13 .47173(17) -.08365(18) -.1271(3) .028(3) Uani ? ? 1.00000 ? ?
P14 .42493(5) -.04511(5) -.17860(8) .0281(7) Uani ? ? 1.00000 ? ?
C1411 .44691(18) -.01295(19) -.2463(3) .032(3) Uani ? ? 1.00000 ? ?
C1412 .4822(2) .0224(2) -.2276(4) .041(3) Uani ? ? 1.00000 ? ?
C1413 .4983(2) .0445(2) -.2818(4) .054(4) Uani ? ? 1.00000 ? ?
C1414 .4803(3) .0319(3) -.3532(5) .070(5) Uani ? ? 1.00000 ? ?
C1415 .4451(3) -.0027(3) -.3732(4) .064(5) Uani ? ? 1.00000 ? ?
C1416 .4282(2) -.0248(2) -.3194(4) .047(4) Uani ? ? 1.00000 ? ?
C1421 .42174(18) .00450(19) -.1121(3) .034(3) Uani ? ? 1.00000 ? ?
C1422 .4261(2) -.0074(2) -.0401(3) .042(3) Uani ? ? 1.00000 ? ?
C1423 .4196(2) .0287(3) .0093(4) .056(4) Uani ? ? 1.00000 ? ?
C1424 .4097(2) .0777(3) -.0138(5) .065(4) Uani ? ? 1.00000 ? ?
C1425 .4049(2) .0900(2) -.0854(5) .067(5) Uani ? ? 1.00000 ? ?
C1426 .4108(2) .0543(2) -.1353(4) .052(4) Uani ? ? 1.00000 ? ?
P15 .30046(5) -.04558(5) -.25247(8) .0243(6) Uani ? ? 1.00000 ? ?
C1511 .28736(18) -.00794(18) -.1804(3) .027(3) Uani ? ? 1.00000 ? ?
C1512 .31194(18) -.01807(19) -.1096(3) .030(3) Uani ? ? 1.00000 ? ?
C1513 .3040(2) .0087(2) -.0516(3) .041(3) Uani ? ? 1.00000 ? ?
C1514 .2713(2) .0459(2) -.0645(3) .039(3) Uani ? ? 1.00000 ? ?
C1515 .2467(2) .0562(2) -.1343(4) .045(3) Uani ? ? 1.00000 ? ?
C1516 .2542(2) .0292(2) -.1931(3) .037(3) Uani ? ? 1.00000 ? ?
C1521 .30180(17) -.00133(18) -.3259(3) .028(3) Uani ? ? 1.00000 ? ?
C1522 .2981(2) -.0202(2) -.3946(3) .041(3) Uani ? ? 1.00000 ? ?
C1523 .3010(2) .0107(2) -.4521(3) .044(3) Uani ? ? 1.00000 ? ?
C1524 .3085(2) .0619(2) -.4400(4) .049(4) Uani ? ? 1.00000 ? ?
C1525 .3137(3) .0814(2) -.3715(4) .052(4) Uani ? ? 1.00000 ? ?
C1526 .3108(2) .0501(2) -.3137(3) .041(3) Uani ? ? 1.00000 ? ?
C15 .24944(17) -.08165(18) -.2936(3) .028(3) Uani ? ? 1.00000 ? ?
P16 .24775(5) -.13937(5) -.24058(8) .0253(7) Uani ? ? 1.00000 ? ?
C1611 .22931(18) -.11701(18) -.1623(3) .028(3) Uani ? ? 1.00000 ? ?
C1612 .1912(2) -.0870(2) -.1723(3) .040(3) Uani ? ? 1.00000 ? ?
C1613 .1761(2) -.0720(2) -.1131(4) .043(3) Uani ? ? 1.00000 ? ?
C1614 .1986(2) -.0885(2) -.0442(4) .045(3) Uani ? ? 1.00000 ? ?
C1615 .2364(2) -.1185(2) -.0339(3) .040(3) Uani ? ? 1.00000 ? ?
C1616 .25193(18) -.13197(19) -.0935(3) .031(3) Uani ? ? 1.00000 ? ?
C1621 .19573(18) -.17019(18) -.2907(3) .030(3) Uani ? ? 1.00000 ? ?
C1622 .1684(2) -.1526(2) -.3546(4) .050(4) Uani ? ? 1.00000 ? ?
C1623 .1268(2) -.1760(3) -.3859(4) .062(4) Uani ? ? 1.00000 ? ?
C1624 .1140(2) -.2162(2) -.3512(4) .060(4) Uani ? ? 1.00000 ? ?
C1625 .1407(2) -.2349(2) -.2892(4) .061(4) Uani ? ? 1.00000 ? ?
C1626 .1818(2) -.2121(2) -.2585(4) .044(3) Uani ? ? 1.00000 ? ?
C211 .86610(18) .85676(18) .8320(3) .029(3) Uani ? ? 1.00000 ? ?
C212 .86810(17) .85969(17) .8949(3) .026(3) Uani ? ? 1.00000 ? ?
C213 .8695(2) .8679(2) .9683(3) .036(3) Uani ? ? 1.00000 ? ?
C214 .8709(2) .8805(2) 1.0309(3) .038(3) Uani ? ? 1.00000 ? ?
C221 .8682(2) .9418(2) 1.2189(3) .039(3) Uani ? ? 1.00000 ? ?
C222 .8631(2) .9603(2) 1.2753(3) .040(3) Uani ? ? 1.00000 ? ?
C223 .8583(2) .9814(2) 1.3392(3) .043(3) Uani ? ? 1.00000 ? ?
C224 .8544(3) .9986(3) 1.3947(4) .064(5) Uani ? ? 1.00000 ? ?
P21 .81549(5) .74475(5) .72764(8) .0257(7) Uani ? ? 1.00000 ? ?
C2111 .80859(17) .71042(18) .8071(3) .026(3) Uani ? ? 1.00000 ? ?
C2112 .8072(2) .7372(2) .8698(3) .038(3) Uani ? ? 1.00000 ? ?
C2113 .8016(2) .7113(2) .9298(4) .051(4) Uani ? ? 1.00000 ? ?
C2114 .7962(2) .6587(2) .9281(3) .042(3) Uani ? ? 1.00000 ? ?
C2115 .7975(2) .6327(2) .8669(4) .041(3) Uani ? ? 1.00000 ? ?
C2116 .8037(2) .6575(2) .8061(3) .035(3) Uani ? ? 1.00000 ? ?
C2121 .77154(18) .71625(18) .6556(3) .030(3) Uani ? ? 1.00000 ? ?
C2122 .72802(19) .7144(2) .6644(3) .037(3) Uani ? ? 1.00000 ? ?
C2123 .6929(2) .6938(2) .6105(4) .044(3) Uani ? ? 1.00000 ? ?
C2124 .7012(2) .6742(2) .5486(4) .045(3) Uani ? ? 1.00000 ? ?
C2125 .7438(2) .6758(2) .5387(3) .042(3) Uani ? ? 1.00000 ? ?
C2126 .7786(2) .6968(2) .5912(3) .035(3) Uani ? ? 1.00000 ? ?
C21 .86612(18) .71824(17) .7085(3) .027(3) Uani ? ? 1.00000 ? ?
P22 .91693(5) .74378(5) .77000(8) .0259(7) Uani ? ? 1.00000 ? ?
C2211 .92213(17) .70730(19) .8535(3) .028(3) Uani ? ? 1.00000 ? ?
C2212 .9245(2) .6542(2) .8526(3) .038(3) Uani ? ? 1.00000 ? ?
C2213 .9257(2) .6267(2) .9145(4) .047(4) Uani ? ? 1.00000 ? ?
C2214 .9240(2) .6511(3) .9771(4) .054(4) Uani ? ? 1.00000 ? ?
C2215 .9217(3) .7036(3) .9794(4) .059(4) Uani ? ? 1.00000 ? ?
C2216 .9202(2) .7317(2) .9171(3) .043(3) Uani ? ? 1.00000 ? ?
C2221 .96160(18) .71719(18) .7335(3) .029(3) Uani ? ? 1.00000 ? ?
C2222 .9547(2) .7026(2) .6608(3) .040(3) Uani ? ? 1.00000 ? ?
C2223 .9894(2) .6845(2) .6351(4) .046(4) Uani ? ? 1.00000 ? ?
C2224 1.0325(2) .6833(2) .6822(4) .051(4) Uani ? ? 1.00000 ? ?
C2225 1.0400(2) .6975(2) .7548(4) .048(4) Uani ? ? 1.00000 ? ?
C2226 1.0048(2) .7141(2) .7796(3) .038(3) Uani ? ? 1.00000 ? ?
P23 .98065(5) .86911(5) .80747(9) .0351(8) Uani ? ? 1.00000 ? ?
C2311 1.0059(2) .8887(2) .7367(4) .044(3) Uani ? ? 1.00000 ? ?
C2312 .9970(2) .8607(3) .6728(4) .054(4) Uani ? ? 1.00000 ? ?
C2313 1.0168(3) .8729(3) .6176(5) .075(5) Uani ? ? 1.00000 ? ?
C2314 1.0450(3) .9148(3) .6262(6) .090(6) Uani ? ? 1.00000 ? ?
C2315 1.0548(3) .9428(3) .6888(6) .097(6) Uani ? ? 1.00000 ? ?
C2316 1.0357(2) .9294(2) .7439(5) .067(5) Uani ? ? 1.00000 ? ?
C2321 1.02530(19) .8322(2) .8686(3) .041(3) Uani ? ? 1.00000 ? ?
C2322 1.0160(2) .8095(2) .9288(4) .046(3) Uani ? ? 1.00000 ? ?
C2323 1.0464(2) .7775(3) .9736(4) .062(4) Uani ? ? 1.00000 ? ?
C2324 1.0877(2) .7686(3) .9595(4) .065(4) Uani ? ? 1.00000 ? ?
C2325 1.0977(2) .7909(3) .9016(4) .063(4) Uani ? ? 1.00000 ? ?
C2326 1.0666(2) .8230(2) .8542(4) .052(4) Uani ? ? 1.00000 ? ?
C23 .97809(19) .9263(2) .8620(4) .040(3) Uani ? ? 1.00000 ? ?
P24 .93019(5) .96603(5) .81475(9) .0324(7) Uani ? ? 1.00000 ? ?
C2411 .95257(19) 1.0068(2) .7554(3) .037(3) Uani ? ? 1.00000 ? ?
C2412 .9893(2) 1.0395(2) .7824(4) .045(4) Uani ? ? 1.00000 ? ?
C2413 1.0049(2) 1.0695(2) .7347(4) .057(4) Uani ? ? 1.00000 ? ?
C2414 .9849(3) 1.0667(3) .6612(5) .066(5) Uani ? ? 1.00000 ? ?
C2415 .9491(2) 1.0338(3) .6327(4) .062(5) Uani ? ? 1.00000 ? ?
C2416 .9334(2) 1.0042(2) .6818(4) .047(4) Uani ? ? 1.00000 ? ?
C2421 .92359(18) 1.00827(19) .8887(3) .033(3) Uani ? ? 1.00000 ? ?
C2422 .9180(2) .9869(2) .9525(4) .040(3) Uani ? ? 1.00000 ? ?
C2423 .9104(2) 1.0167(2) 1.0082(3) .042(3) Uani ? ? 1.00000 ? ?
C2424 .9087(2) 1.0688(2) .9999(4) .044(3) Uani ? ? 1.00000 ? ?
C2425 .9136(2) 1.0907(2) .9370(4) .043(3) Uani ? ? 1.00000 ? ?
C2426 .9211(2) 1.0607(2) .8812(3) .038(3) Uani ? ? 1.00000 ? ?
P25 .80811(5) .96892(5) .72045(8) .0266(7) Uani ? ? 1.00000 ? ?
C2511 .78495(18) .99512(18) .7906(3) .028(3) Uani ? ? 1.00000 ? ?
C2512 .7987(2) .9743(2) .8604(3) .038(3) Uani ? ? 1.00000 ? ?
C2513 .7790(2) .9887(2) .9139(4) .047(4) Uani ? ? 1.00000 ? ?
C2514 .7451(2) 1.0251(2) .8989(4) .047(4) Uani ? ? 1.00000 ? ?
C2515 .7326(2) 1.0474(2) .8314(4) .042(3) Uani ? ? 1.00000 ? ?
C2516 .75169(18) 1.0327(2) .7771(3) .034(3) Uani ? ? 1.00000 ? ?
C2521 .81473(18) 1.0244(2) .6657(3) .034(3) Uani ? ? 1.00000 ? ?
C2522 .8062(2) 1.0227(2) .5902(4) .043(3) Uani ? ? 1.00000 ? ?
C2523 .8141(2) 1.0650(2) .5517(4) .057(4) Uani ? ? 1.00000 ? ?
C2524 .8313(2) 1.1087(2) .5884(4) .061(4) Uani ? ? 1.00000 ? ?
C2525 .8404(3) 1.1111(2) .6623(4) .061(4) Uani ? ? 1.00000 ? ?
C2526 .8322(2) 1.0693(2) .7019(4) .049(4) Uani ? ? 1.00000 ? ?
C25 .75998(18) .93584(18) .6617(3) .028(3) Uani ? ? 1.00000 ? ?
P26 .75251(5) .87193(5) .69614(8) .0257(7) Uani ? ? 1.00000 ? ?
C2621 .71235(18) .84763(18) .6143(3) .028(3) Uani ? ? 1.00000 ? ?
C2622 .72890(19) .82309(19) .5613(3) .032(3) Uani ? ? 1.00000 ? ?
C2623 .7006(2) .8084(2) .4954(3) .035(3) Uani ? ? 1.00000 ? ?
C2624 .6552(2) .8179(2) .4814(3) .040(3) Uani ? ? 1.00000 ? ?
C2625 .6382(2) .8413(2) .5334(3) .041(3) Uani ? ? 1.00000 ? ?
C2626 .66624(19) .8553(2) .5997(3) .037(3) Uani ? ? 1.00000 ? ?
C2611 .71811(17) .87809(19) .7605(3) .026(3) Uani ? ? 1.00000 ? ?
C2612 .69306(18) .9210(2) .7677(3) .033(3) Uani ? ? 1.00000 ? ?
C2613 .6672(2) .9213(2) .8172(3) .039(3) Uani ? ? 1.00000 ? ?
C2614 .6642(2) .8782(2) .8569(4) .046(4) Uani ? ? 1.00000 ? ?
C2615 .6885(2) .8355(2) .8500(3) .043(3) Uani ? ? 1.00000 ? ?
C2616 .7156(2) .8357(2) .8033(3) .037(3) Uani ? ? 1.00000 ? ?
H124 .37535 .03594 .47022 .07800 Uiso ? ? 1.00000 ? ?
H1112 .27801 -.24700 -.10807 .04100 Uiso ? ? 1.00000 ? ?
H1113 .26786 -.29238 -.00750 .05800 Uiso ? ? 1.00000 ? ?
H1114 .28481 -.38005 .00393 .05800 Uiso ? ? 1.00000 ? ?
H1115 .31352 -.42047 -.08287 .05000 Uiso ? ? 1.00000 ? ?
H1116 .32535 -.37554 -.18242 .04000 Uiso ? ? 1.00000 ? ?
H1122 .26898 -.23539 -.37613 .04800 Uiso ? ? 1.00000 ? ?
H1123 .20568 -.25632 -.47041 .05500 Uiso ? ? 1.00000 ? ?
H1124 .16093 -.32644 -.45778 .05200 Uiso ? ? 1.00000 ? ?
H1125 .17721 -.37181 -.35035 .05500 Uiso ? ? 1.00000 ? ?
H1126 .23833 -.34858 -.25276 .04800 Uiso ? ? 1.00000 ? ?
H11a .35368 -.28805 -.30950 .03300 Uiso ? ? 1.00000 ? ?
H11b .35617 -.33216 -.25447 .03300 Uiso ? ? 1.00000 ? ?
H1212 .43681 -.37216 -.15170 .04400 Uiso ? ? 1.00000 ? ?
H1213 .44132 -.41725 -.04328 .05300 Uiso ? ? 1.00000 ? ?
H1214 .42264 -.37601 .05518 .05200 Uiso ? ? 1.00000 ? ?
H1215 .40343 -.28975 .04727 .04900 Uiso ? ? 1.00000 ? ?
H1216 .39913 -.24529 -.06162 .03900 Uiso ? ? 1.00000 ? ?
H1222 .41373 -.30950 -.34441 .04800 Uiso ? ? 1.00000 ? ?
H1223 .47379 -.33729 -.39104 .05800 Uiso ? ? 1.00000 ? ?
H1224 .54640 -.34145 -.31574 .05800 Uiso ? ? 1.00000 ? ?
H1225 .56140 -.31369 -.19537 .05700 Uiso ? ? 1.00000 ? ?
H1226 .50325 -.28557 -.14651 .04500 Uiso ? ? 1.00000 ? ?
H1312 .47258 -.19547 -.30290 .04600 Uiso ? ? 1.00000 ? ?
H1313 .51015 -.18613 -.39525 .06500 Uiso ? ? 1.00000 ? ?
H1314 .55982 -.11744 -.39043 .06600 Uiso ? ? 1.00000 ? ?
H1315 .57363 -.06112 -.29490 .06300 Uiso ? ? 1.00000 ? ?
H1316 .53895 -.07174 -.19945 .04800 Uiso ? ? 1.00000 ? ?
H1322 .47162 -.18601 -.03520 .05100 Uiso ? ? 1.00000 ? ?
H1323 .52230 -.22882 .06083 .06600 Uiso ? ? 1.00000 ? ?
H1324 .59492 -.24678 .05123 .06800 Uiso ? ? 1.00000 ? ?
H1325 .61765 -.22220 -.05079 .06000 Uiso ? ? 1.00000 ? ?
H1326 .56706 -.18025 -.14868 .05200 Uiso ? ? 1.00000 ? ?
H13a .49954 -.06606 -.12355 .03600 Uiso ? ? 1.00000 ? ?
H13b .46886 -.08902 -.07881 .03600 Uiso ? ? 1.00000 ? ?
H1412 .49494 .03127 -.17700 .05400 Uiso ? ? 1.00000 ? ?
H1413 .52187 .06915 -.26899 .06400 Uiso ? ? 1.00000 ? ?
H1414 .49212 .04760 -.39117 .08700 Uiso ? ? 1.00000 ? ?
H1415 .43348 -.01190 -.42389 .07900 Uiso ? ? 1.00000 ? ?
H1416 .40304 -.04799 -.33306 .05900 Uiso ? ? 1.00000 ? ?
H1422 .43376 -.04183 -.02376 .05500 Uiso ? ? 1.00000 ? ?
H1423 .42213 .01926 .06028 .07200 Uiso ? ? 1.00000 ? ?
H1424 .40576 .10368 .01960 .08100 Uiso ? ? 1.00000 ? ?
H1425 .39803 .12483 -.09999 .08400 Uiso ? ? 1.00000 ? ?
H1426 .40707 .06359 -.18667 .06800 Uiso ? ? 1.00000 ? ?
H1512 .33492 -.04380 -.10052 .03800 Uiso ? ? 1.00000 ? ?
H1513 .32112 .00125 -.00283 .05200 Uiso ? ? 1.00000 ? ?
H1514 .26591 .06459 -.02374 .04900 Uiso ? ? 1.00000 ? ?
H1515 .22411 .08231 -.14346 .05400 Uiso ? ? 1.00000 ? ?
H1516 .23695 .03658 -.24223 .04600 Uiso ? ? 1.00000 ? ?
H1522 .29382 -.05612 -.40184 .05200 Uiso ? ? 1.00000 ? ?
H1523 .29789 -.00373 -.50038 .05600 Uiso ? ? 1.00000 ? ?
H1524 .30872 .08466 -.48006 .06100 Uiso ? ? 1.00000 ? ?
H1525 .32065 .11676 -.36226 .06300 Uiso ? ? 1.00000 ? ?
H1526 .31423 .06410 -.26538 .05200 Uiso ? ? 1.00000 ? ?
H15a .24905 -.09044 -.34284 .03500 Uiso ? ? 1.00000 ? ?
H15b .22359 -.06102 -.29528 .03500 Uiso ? ? 1.00000 ? ?
H1612 .17508 -.07624 -.22141 .04900 Uiso ? ? 1.00000 ? ?
H1613 .14981 -.05113 -.11886 .05500 Uiso ? ? 1.00000 ? ?
H1614 .18789 -.07946 -.00292 .05800 Uiso ? ? 1.00000 ? ?
H1615 .25227 -.12936 .01458 .05200 Uiso ? ? 1.00000 ? ?
H1616 .27911 -.15172 -.08642 .03900 Uiso ? ? 1.00000 ? ?
H1622 .17800 -.12331 -.37816 .06000 Uiso ? ? 1.00000 ? ?
H1623 .10761 -.16357 -.43162 .07700 Uiso ? ? 1.00000 ? ?
H1624 .08470 -.23193 -.37103 .08000 Uiso ? ? 1.00000 ? ?
H1625 .13143 -.26385 -.26421 .07600 Uiso ? ? 1.00000 ? ?
H1626 .20142 -.22587 -.21431 .05800 Uiso ? ? 1.00000 ? ?
H224 .85132 1.01290 1.43996 .09600 Uiso ? ? 1.00000 ? ?
H2112 .80996 .77327 .87012 .04900 Uiso ? ? 1.00000 ? ?
H2113 .80113 .72948 .97401 .06300 Uiso ? ? 1.00000 ? ?
H2114 .79124 .64074 .96944 .05200 Uiso ? ? 1.00000 ? ?
H2115 .79435 .59634 .86514 .05100 Uiso ? ? 1.00000 ? ?
H2116 .80489 .63882 .76317 .04400 Uiso ? ? 1.00000 ? ?
H2122 .72238 .72766 .70818 .04800 Uiso ? ? 1.00000 ? ?
H2123 .66280 .69296 .61744 .05500 Uiso ? ? 1.00000 ? ?
H2124 .67684 .65999 .51082 .05600 Uiso ? ? 1.00000 ? ?
H2125 .74893 .66225 .49384 .05500 Uiso ? ? 1.00000 ? ?
H2126 .80842 .69821 .58353 .04600 Uiso ? ? 1.00000 ? ?
H21a .86554 .68199 .71308 .03300 Uiso ? ? 1.00000 ? ?
H21b .86571 .72608 .65899 .03300 Uiso ? ? 1.00000 ? ?
H2212 .92557 .63697 .80766 .04700 Uiso ? ? 1.00000 ? ?
H2213 .92752 .59010 .91319 .05800 Uiso ? ? 1.00000 ? ?
H2214 .92483 .63126 1.02044 .06600 Uiso ? ? 1.00000 ? ?
H2215 .92136 .72074 1.02368 .07000 Uiso ? ? 1.00000 ? ?
H2216 .91727 .76806 .91789 .05500 Uiso ? ? 1.00000 ? ?
H2222 .92484 .70486 .62851 .05100 Uiso ? ? 1.00000 ? ?
H2223 .98514 .67339 .58573 .05700 Uiso ? ? 1.00000 ? ?
H2224 1.05750 .67236 .66467 .06500 Uiso ? ? 1.00000 ? ?
H2225 1.06972 .69534 .78722 .06100 Uiso ? ? 1.00000 ? ?
H2226 1.00953 .72363 .83043 .05000 Uiso ? ? 1.00000 ? ?
H2312 .97684 .83200 .66732 .06700 Uiso ? ? 1.00000 ? ?
H2313 1.01197 .85133 .57515 .09400 Uiso ? ? 1.00000 ? ?
H2314 1.05693 .92514 .58617 .11500 Uiso ? ? 1.00000 ? ?
H2315 1.07563 .97123 .69459 .11400 Uiso ? ? 1.00000 ? ?
H2316 1.04356 .94834 .79089 .08400 Uiso ? ? 1.00000 ? ?
H2322 .98710 .81627 .93864 .06000 Uiso ? ? 1.00000 ? ?
H2323 1.03969 .76168 1.01541 .08300 Uiso ? ? 1.00000 ? ?
H2324 1.10911 .74655 .99095 .08100 Uiso ? ? 1.00000 ? ?
H2325 1.12650 .78515 .89117 .08200 Uiso ? ? 1.00000 ? ?
H2326 1.07390 .83869 .81215 .06900 Uiso ? ? 1.00000 ? ?
H23a .97431 .91613 .90888 .05400 Uiso ? ? 1.00000 ? ?
H23b 1.00531 .94484 .86987 .05400 Uiso ? ? 1.00000 ? ?
H2412 1.00278 1.04108 .83410 .05800 Uiso ? ? 1.00000 ? ?
H2413 1.02977 1.09205 .75321 .06900 Uiso ? ? 1.00000 ? ?
H2414 .99578 1.08807 .62776 .08200 Uiso ? ? 1.00000 ? ?
H2415 .93516 1.03194 .58062 .07800 Uiso ? ? 1.00000 ? ?
H2416 .90811 .98180 .66297 .06000 Uiso ? ? 1.00000 ? ?
H2422 .91919 .95037 .95804 .05300 Uiso ? ? 1.00000 ? ?
H2423 .90675 1.00127 1.05240 .05200 Uiso ? ? 1.00000 ? ?
H2424 .90468 1.08987 1.03887 .05400 Uiso ? ? 1.00000 ? ?
H2425 .91195 1.12721 .93162 .05300 Uiso ? ? 1.00000 ? ?
H2426 .92431 1.07667 .83678 .04700 Uiso ? ? 1.00000 ? ?
H2512 .82201 .94940 .87051 .04700 Uiso ? ? 1.00000 ? ?
H2513 .78969 .97466 .96277 .06200 Uiso ? ? 1.00000 ? ?
H2514 .72997 1.03440 .93593 .06000 Uiso ? ? 1.00000 ? ?
H2515 .71020 1.07329 .82258 .05500 Uiso ? ? 1.00000 ? ?
H2516 .74229 1.04862 .72941 .04600 Uiso ? ? 1.00000 ? ?
H2522 .79454 .99164 .56450 .05800 Uiso ? ? 1.00000 ? ?
H2523 .80758 1.06400 .49934 .07100 Uiso ? ? 1.00000 ? ?
H2524 .83733 1.13821 .56200 .07600 Uiso ? ? 1.00000 ? ?
H2525 .85269 1.14209 .68737 .07600 Uiso ? ? 1.00000 ? ?
H2526 .83850 1.07121 .75530 .06100 Uiso ? ? 1.00000 ? ?
H25a .73304 .95536 .65778 .03700 Uiso ? ? 1.00000 ? ?
H25b .76399 .93287 .61316 .03700 Uiso ? ? 1.00000 ? ?
H2622 .76070 .81609 .57187 .04000 Uiso ? ? 1.00000 ? ?
H2623 .71284 .79222 .45887 .04500 Uiso ? ? 1.00000 ? ?
H2624 .63520 .80878 .43475 .05000 Uiso ? ? 1.00000 ? ?
H2625 .60611 .84714 .52410 .05100 Uiso ? ? 1.00000 ? ?
H2626 .65356 .87069 .63676 .04700 Uiso ? ? 1.00000 ? ?
H2612 .69401 .95063 .73835 .04200 Uiso ? ? 1.00000 ? ?
H2613 .65072 .95155 .82359 .05000 Uiso ? ? 1.00000 ? ?
H2614 .64556 .87898 .89016 .05800 Uiso ? ? 1.00000 ? ?
H2615 .68523 .80504 .87687 .05500 Uiso ? ? 1.00000 ? ?
H2616 .73313 .80598 .79930 .04600 Uiso ? ? 1.00000 ? ?

loop_
_atom_site_aniso_label
_atom_site_aniso_U_11
_atom_site_aniso_U_22
_atom_site_aniso_U_33
_atom_site_aniso_U_12
_atom_site_aniso_U_13
_atom_site_aniso_U_23
Au1 .04658(14) .02917(11) .02562(12) .00490(10) .00713(10) -.00321(9)
I1 .0335(2) .02355(17) .02393(19) -.00195(14) .00950(15) -.00065(13)
Cu11 .0251(3) .0165(3) .0285(4) -.0010(2) .0071(3) -.0015(2)
Cu12 .0249(3) .0166(3) .0294(4) -.0011(2) .0073(3) -.0025(2)
Cu13 .0250(3) .0174(3) .0320(4) -.0003(2) .0070(3) .0010(3)
Au2 .05308(15) .02997(12) .02835(13) -.00143(10) .00899(11) -.00019(9)
I2 .0323(2) .03278(19) .0299(2) -.00172(15) .01091(16) -.00268(15)
Cu21 .0268(4) .0203(3) .0317(4) .0002(2) .0076(3) -.0021(3)
Cu22 .0275(4) .0215(3) .0358(4) -.0001(3) .0065(3) -.0068(3)
Cu23 .0257(3) .0211(3) .0375(4) -.0009(3) .0080(3) -.0029(3)
C111 .018(3) .015(2) .035(3) -.0001(18) .005(2) .004(2)
C112 .016(3) .019(2) .031(3) .0053(19) .003(2) .006(2)
C113 .036(3) .029(3) .034(3) .006(2) .004(3) .003(2)
C114 .038(4) .037(3) .036(4) .008(3) .006(3) .000(2)
C121 .038(3) .025(3) .033(3) .000(2) .011(3) .002(2)
C122 .036(3) .027(3) .034(3) .002(2) .011(3) .005(2)
C123 .045(4) .026(3) .029(3) .001(2) .005(3) .007(2)
C124 .077(5) .049(4) .035(4) .011(3) .017(4) .001(3)
P11 .0261(7) .0164(6) .0263(8) -.0018(5) .0067(6) -.0006(5)
C1111 .026(3) .025(3) .028(3) -.003(2) .007(2) .002(2)
C1112 .038(3) .033(3) .029(3) .002(2) .011(3) .001(2)
C1113 .049(4) .055(4) .034(4) .002(3) .017(3) .001(3)
C1114 .048(4) .052(4) .040(4) -.005(3) .012(3) .014(3)
C1115 .046(4) .031(3) .047(4) -.003(3) .003(3) .011(3)
C1116 .034(3) .026(3) .034(3) -.003(2) .008(3) .002(2)
C1121 .025(3) .019(2) .027(3) .001(2) .004(2) -.001(2)
C1122 .036(3) .042(3) .036(4) -.013(3) .010(3) .003(3)
C1123 .047(4) .052(4) .031(4) -.012(3) .002(3) .005(3)
C1124 .034(3) .037(3) .045(4) -.005(3) -.004(3) -.009(3)
C1125 .039(4) .033(3) .052(4) -.015(3) -.004(3) .006(3)
C1126 .039(4) .026(3) .043(4) -.010(2) -.004(3) .006(2)
C11 .029(3) .019(2) .028(3) -.003(2) .008(2) -.006(2)
P12 .0264(7) .0164(6) .0265(8) -.0002(5) .0078(6) -.0013(5)
C1211 .023(3) .024(3) .027(3) -.000(2) .003(2) .001(2)
C1212 .034(3) .025(3) .039(4) .001(2) .006(3) -.002(2)
C1213 .043(4) .031(3) .045(4) .003(3) .008(3) .008(3)
C1214 .054(4) .040(3) .034(4) .001(3) .008(3) .016(3)
C1215 .051(4) .041(3) .027(3) -.004(3) .014(3) -.001(3)
C1216 .033(3) .026(3) .034(3) .003(2) .008(3) -.001(2)
C1221 .036(3) .016(2) .037(3) -.003(2) .012(3) .000(2)
C1222 .042(4) .032(3) .038(4) -.002(3) .014(3) -.003(3)
C1223 .054(4) .044(4) .047(4) -.007(3) .030(3) -.014(3)
C1224 .040(4) .048(4) .068(5) .003(3) .029(4) -.012(3)
C1225 .029(3) .046(4) .061(5) .004(3) .014(3) -.006(3)
C1226 .034(3) .031(3) .042(4) .000(2) .008(3) -.006(3)
P13 .0246(7) .0201(7) .0352(9) -.0006(5) .0058(6) -.0037(6)
C1311 .029(3) .029(3) .039(4) .002(2) .011(3) .002(2)
C1312 .039(4) .040(3) .037(4) -.008(3) .016(3) -.007(3)
C1313 .053(4) .060(4) .048(4) -.004(3) .025(4) -.013(3)
C1314 .048(4) .072(5) .056(5) .001(3) .030(4) .002(4)
C1315 .041(4) .041(4) .076(5) -.009(3) .025(4) .003(3)
C1316 .030(3) .034(3) .050(4) -.006(2) .013(3) -.005(3)
C1321 .031(3) .017(2) .041(4) -.000(2) .002(3) -.007(2)
C1322 .038(4) .027(3) .049(4) .004(2) .006(3) -.005(3)
C1323 .064(5) .031(3) .045(4) .006(3) -.005(3) .001(3)
C1324 .051(4) .027(3) .061(5) .010(3) -.018(3) -.007(3)
C1325 .029(3) .025(3) .084(5) .003(2) -.003(3) -.006(3)
C1326 .034(3) .019(3) .060(4) -.001(2) .003(3) -.008(3)
C13 .024(3) .023(3) .035(3) .001(2) .004(2) -.002(2)
P14 .0279(8) .0177(6) .0382(9) -.0013(5) .0079(7) -.0010(6)
C1411 .027(3) .025(3) .045(4) -.003(2) .013(3) .004(2)
C1412 .036(4) .026(3) .063(5) -.004(2) .015(3) -.001(3)
C1413 .042(4) .036(4) .085(6) -.006(3) .021(4) .012(3)
C1414 .069(5) .067(5) .082(6) -.016(4) .036(5) .023(4)
C1415 .082(6) .067(5) .045(5) -.012(4) .019(4) .014(4)
C1416 .047(4) .043(4) .050(4) -.015(3) .012(3) .007(3)
C1421 .027(3) .024(3) .053(4) -.001(2) .012(3) -.014(2)
C1422 .035(4) .038(3) .048(4) .001(3) .002(3) -.020(3)
C1423 .039(4) .067(5) .058(5) .001(3) .007(4) -.031(4)
C1424 .038(4) .050(4) .109(7) -.009(3) .022(4) -.051(4)
C1425 .061(5) .024(3) .127(7) -.002(3) .046(5) -.018(4)
C1426 .049(4) .023(3) .092(6) -.001(3) .034(4) .001(3)
P15 .0279(8) .0184(6) .0272(8) .0002(5) .0080(6) .0013(5)
C1511 .033(3) .019(2) .031(3) -.005(2) .013(3) -.000(2)
C1512 .037(3) .024(3) .032(3) -.003(2) .011(3) -.002(2)
C1513 .055(4) .035(3) .035(4) -.008(3) .015(3) -.002(3)
C1514 .053(4) .028(3) .043(4) -.005(3) .023(3) -.012(3)
C1515 .051(4) .030(3) .056(4) .008(3) .020(3) -.007(3)
C1516 .039(4) .031(3) .043(4) .005(2) .014(3) -.004(3)
C1521 .029(3) .023(3) .033(3) .004(2) .010(3) .006(2)
C1522 .064(4) .023(3) .039(4) -.003(3) .016(3) .002(2)
C1523 .065(5) .032(3) .034(4) -.006(3) .016(3) .003(3)
C1524 .066(5) .039(4) .046(4) .002(3) .024(4) .011(3)
C1525 .086(5) .023(3) .055(5) -.006(3) .032(4) .005(3)
C1526 .058(4) .026(3) .045(4) -.006(3) .025(3) -.001(3)
C15 .030(3) .024(3) .031(3) .001(2) .010(2) -.000(2)
P16 .0246(7) .0209(6) .0310(8) -.0004(5) .0083(6) -.0006(5)
C1611 .029(3) .022(3) .037(3) -.002(2) .015(3) -.000(2)
C1612 .039(4) .042(3) .040(4) .003(3) .014(3) -.000(3)
C1613 .038(4) .041(3) .057(4) .008(3) .027(3) .001(3)
C1614 .049(4) .044(4) .050(4) -.005(3) .027(3) -.015(3)
C1615 .042(4) .045(4) .037(4) -.005(3) .018(3) -.003(3)
C1616 .032(3) .024(3) .038(4) -.002(2) .014(3) -.003(2)
C1621 .033(3) .023(3) .039(4) .002(2) .014(3) -.004(2)
C1622 .040(4) .039(4) .064(5) -.008(3) .002(3) -.001(3)
C1623 .051(5) .051(4) .069(5) -.006(3) -.011(4) -.005(4)
C1624 .037(4) .048(4) .090(6) -.008(3) .006(4) -.011(4)
C1625 .048(4) .044(4) .092(6) -.018(3) .020(4) -.008(4)
C1626 .039(4) .041(4) .050(4) -.008(3) .011(3) -.001(3)
C211 .034(3) .017(2) .037(3) .007(2) .011(3) -.000(2)
C212 .022(3) .018(2) .037(3) -.001(2) .004(2) -.000(2)
C213 .042(4) .024(3) .039(4) .001(2) .005(3) .002(2)
C214 .049(4) .032(3) .030(3) -.001(3) .007(3) .001(2)
C221 .041(4) .036(3) .032(4) .003(3) -.004(3) -.002(2)
C222 .042(4) .033(3) .042(4) -.002(3) .005(3) -.003(3)
C223 .042(4) .042(4) .045(4) .002(3) .013(3) .001(3)
C224 .069(5) .064(5) .064(5) .006(4) .027(4) -.009(4)
P21 .0273(8) .0205(7) .0286(8) -.0002(5) .0063(6) -.0021(5)
C2111 .021(3) .027(3) .031(3) .003(2) .007(2) .003(2)
C2112 .050(4) .028(3) .039(4) -.002(3) .018(3) -.002(2)
C2113 .064(5) .053(4) .043(4) -.008(3) .025(4) -.005(3)
C2114 .042(4) .046(4) .040(4) -.004(3) .015(3) .014(3)
C2115 .045(4) .028(3) .055(4) .001(3) .023(3) .006(3)
C2116 .045(4) .029(3) .036(4) .002(3) .017(3) -.000(2)
C2121 .032(3) .017(3) .037(3) .001(2) .001(3) .003(2)
C2122 .031(3) .036(3) .039(4) .001(2) .003(3) -.001(2)
C2123 .030(3) .042(4) .053(4) -.006(3) .000(3) .001(3)
C2124 .041(4) .034(3) .050(4) -.008(3) -.010(3) -.001(3)
C2125 .061(4) .027(3) .035(4) .000(3) .003(3) -.003(2)
C2126 .041(4) .028(3) .031(3) .000(2) .003(3) .004(2)
C21 .034(3) .019(3) .027(3) -.003(2) .010(3) -.006(2)
P22 .0264(8) .0214(7) .0306(8) .0021(5) .0084(6) -.0030(5)
C2211 .023(3) .030(3) .031(3) .002(2) .007(2) .002(2)
C2212 .038(3) .036(3) .041(4) .004(3) .011(3) .001(3)
C2213 .051(4) .041(4) .052(4) .005(3) .021(3) .012(3)
C2214 .047(4) .067(5) .057(5) .016(3) .028(4) .028(4)
C2215 .081(6) .065(5) .039(4) .015(4) .028(4) .003(3)
C2216 .046(4) .048(4) .036(4) .011(3) .015(3) -.001(3)
C2221 .033(3) .021(3) .034(3) -.002(2) .014(3) .001(2)
C2222 .050(4) .035(3) .043(4) -.000(3) .023(3) .005(3)
C2223 .053(4) .045(4) .049(4) .005(3) .029(4) -.002(3)
C2224 .051(4) .030(3) .088(6) -.003(3) .043(4) -.011(3)
C2225 .034(4) .037(3) .077(5) .001(3) .024(4) -.009(3)
C2226 .033(3) .030(3) .053(4) -.001(2) .015(3) -.011(3)
P23 .0270(8) .0253(7) .0497(11) -.0001(6) .0040(7) -.0114(6)
C2311 .029(3) .033(3) .070(5) .004(3) .015(3) -.005(3)
C2312 .036(4) .068(5) .060(5) -.007(3) .019(4) -.004(4)
C2313 .048(5) .109(7) .075(6) -.003(4) .026(4) -.006(5)
C2314 .084(6) .084(6) .128(9) .009(5) .073(6) .029(6)
C2315 .098(7) .047(5) .182(11) -.013(4) .099(7) -.019(5)
C2316 .054(5) .040(4) .125(8) -.008(3) .052(5) -.022(4)
C2321 .027(3) .030(3) .056(4) .000(2) -.006(3) -.022(3)
C2322 .039(4) .047(4) .046(4) .007(3) -.001(3) -.010(3)
C2323 .055(5) .056(4) .062(5) .009(4) -.009(4) -.008(4)
C2324 .054(5) .063(5) .061(5) .019(4) -.014(4) -.012(4)
C2325 .035(4) .059(4) .084(6) .012(3) -.003(4) -.025(4)
C2326 .040(4) .044(4) .065(5) .003(3) .004(3) -.020(3)
C23 .030(3) .027(3) .057(4) .003(2) -.001(3) -.018(3)
P24 .0278(8) .0227(7) .0464(10) -.0023(6) .0095(7) -.0081(6)
C2411 .031(3) .028(3) .056(4) -.004(2) .019(3) -.009(3)
C2412 .043(4) .036(3) .061(5) -.006(3) .022(3) -.013(3)
C2413 .053(4) .044(4) .080(6) -.015(3) .031(4) -.010(4)
C2414 .061(5) .061(5) .088(6) -.017(4) .040(5) .003(4)
C2415 .060(5) .070(5) .065(5) -.014(4) .032(4) .001(4)
C2416 .039(4) .044(4) .062(5) -.010(3) .021(3) -.011(3)
C2421 .030(3) .023(3) .046(4) -.005(2) .008(3) -.009(2)
C2422 .037(4) .028(3) .055(4) -.007(2) .010(3) -.004(3)
C2423 .044(4) .039(3) .049(4) -.007(3) .020(3) -.009(3)
C2424 .036(4) .038(3) .056(4) -.003(3) .011(3) -.019(3)
C2425 .048(4) .027(3) .057(4) .003(3) .019(3) -.009(3)
C2426 .044(4) .024(3) .047(4) -.001(2) .014(3) -.004(2)
P25 .0275(8) .0201(7) .0330(9) .0003(5) .0094(7) -.0006(5)
C2511 .031(3) .025(3) .031(3) -.004(2) .010(3) -.006(2)
C2512 .033(3) .036(3) .044(4) -.000(3) .011(3) -.009(3)
C2513 .053(4) .051(4) .042(4) -.002(3) .021(3) -.007(3)
C2514 .044(4) .051(4) .053(4) -.006(3) .024(3) -.019(3)
C2515 .039(4) .033(3) .057(4) .004(3) .016(3) -.011(3)
C2516 .032(3) .028(3) .043(4) .004(2) .010(3) -.003(2)
C2521 .027(3) .025(3) .051(4) .002(2) .013(3) .003(2)
C2522 .052(4) .034(3) .051(4) .000(3) .026(3) .004(3)
C2523 .068(5) .051(4) .058(5) .008(3) .030(4) .019(3)
C2524 .066(5) .031(3) .097(6) -.007(3) .040(5) .014(4)
C2525 .075(5) .028(3) .087(6) -.019(3) .034(5) -.004(3)
C2526 .058(4) .034(3) .057(5) -.010(3) .019(4) -.003(3)
C25 .034(3) .025(3) .024(3) .001(2) .007(2) .002(2)
P26 .0251(7) .0213(7) .0307(8) .0000(5) .0074(6) .0002(5)
C2621 .033(3) .021(3) .031(3) -.004(2) .009(3) .003(2)
C2622 .037(3) .025(3) .031(3) -.001(2) .004(3) .001(2)
C2623 .048(4) .021(3) .036(4) -.007(2) .010(3) .001(2)
C2624 .051(4) .028(3) .035(4) -.018(3) .001(3) -.001(2)
C2625 .033(3) .046(4) .039(4) -.005(3) .003(3) .004(3)
C2626 .031(3) .043(3) .038(4) -.003(3) .011(3) -.001(3)
C2611 .021(3) .031(3) .027(3) -.001(2) .006(2) -.002(2)
C2612 .028(3) .026(3) .046(4) .002(2) .014(3) .005(2)
C2613 .034(3) .038(3) .048(4) .006(3) .013(3) .004(3)
C2614 .042(4) .057(4) .042(4) .006(3) .016(3) .008(3)
C2615 .051(4) .040(3) .044(4) .005(3) .022(3) .017(3)
C2616 .041(4) .033(3) .039(4) .010(3) .014(3) .006(3)

loop_
_atom_type_symbol
_atom_type_description
_atom_type_oxidation_number
_atom_type_number_in_cell
_atom_type_scat_dispersion_real
_atom_type_scat_dispersion_imag
_atom_type_scat_source
C ? 0 664 .002 .002 'Int Tables Vol IV Tables 2.2B and 2.3.1'
H ? 0 536 0 0 'Int Tables Vol IV Tables 2.2B and 2.3.1'
Au ? 0 8 -2.688 8.798 'Int Tables Vol IV Tables 2.2B and 2.3.1'
Cu ? 0 24 .263 1.266 'Int Tables Vol IV Tables 2.2B and 2.3.1'
I ? 0 8 -.726 1.812 'Int Tables Vol IV Tables 2.2B and 2.3.1'
P ? 0 48 .09 .095 'Int Tables Vol IV Tables 2.2B and 2.3.1'

loop_
_diffrn_attenuator_code
_diffrn_attenuator_scale
? ?

loop_
_geom_angle_atom_site_label_1
_geom_angle_atom_site_label_2
_geom_angle_atom_site_label_3
_geom_angle_site_symmetry_1
_geom_angle_site_symmetry_2
_geom_angle_site_symmetry_3
_geom_angle
_geom_angle_publ_flag
C114 Au1 C121 . . . 178.3(2) ?
Cu11 I1 Cu12 . . . 57.19(2) ?
Cu11 I1 Cu13 . . . 58.10(2) ?
Cu12 I1 Cu13 . . . 57.510(18) ?
I1 Cu11 Cu12 . . . 59.09(2) ?
I1 Cu11 Cu13 . . . 59.04(2) ?
I1 Cu11 C111 . . . 96.05(16) ?
I1 Cu11 P11 . . . 98.92(5) ?
I1 Cu11 P16 . . . 105.38(4) ?
Cu12 Cu11 Cu13 . . . 58.47(2) ?
Cu12 Cu11 C111 . . . 49.11(15) ?
Cu12 Cu11 P11 . . . 93.24(4) ?
Cu12 Cu11 P16 . . . 150.06(4) ?
Cu13 Cu11 C111 . . . 50.27(14) ?
Cu13 Cu11 P11 . . . 149.82(5) ?
Cu13 Cu11 P16 . . . 91.69(4) ?
C111 Cu11 P11 . . . 120.53(13) ?
C111 Cu11 P16 . . . 115.13(14) ?
P11 Cu11 P16 . . . 115.41(5) ?
I1 Cu12 Cu11 . . . 63.72(2) ?
I1 Cu12 Cu13 . . . 61.61(2) ?
I1 Cu12 C111 . . . 100.20(13) ?
I1 Cu12 P12 . . . 102.83(4) ?
I1 Cu12 P13 . . . 111.02(5) ?
Cu11 Cu12 Cu13 . . . 61.67(2) ?
Cu11 Cu12 C111 . . . 49.52(12) ?
Cu11 Cu12 P12 . . . 93.85(4) ?
Cu11 Cu12 P13 . . . 152.66(4) ?
Cu13 Cu12 C111 . . . 51.93(13) ?
Cu13 Cu12 P12 . . . 154.57(4) ?
Cu13 Cu12 P13 . . . 91.77(4) ?
C111 Cu12 P12 . . . 118.37(14) ?
C111 Cu12 P13 . . . 109.98(13) ?
P12 Cu12 P13 . . . 113.24(5) ?
I1 Cu13 Cu11 . . . 62.85(2) ?
I1 Cu13 Cu12 . . . 60.88(2) ?
I1 Cu13 C111 . . . 97.74(13) ?
I1 Cu13 P14 . . . 119.09(5) ?
I1 Cu13 P15 . . . 100.88(4) ?
Cu11 Cu13 Cu12 . . . 59.86(2) ?
Cu11 Cu13 C111 . . . 48.36(12) ?
Cu11 Cu13 P14 . . . 153.08(4) ?
Cu11 Cu13 P15 . . . 93.68(4) ?
Cu12 Cu13 C111 . . . 49.49(14) ?
Cu12 Cu13 P14 . . . 96.42(4) ?
Cu12 Cu13 P15 . . . 152.14(4) ?
C111 Cu13 P14 . . . 107.39(12) ?
C111 Cu13 P15 . . . 120.44(15) ?
P14 Cu13 P15 . . . 111.25(5) ?
C214 Au2 C221 . . . 176.7(2) ?
Cu21 I2 Cu22 . . . 59.03(2) ?
Cu21 I2 Cu23 . . . 57.61(2) ?
Cu22 I2 Cu23 . . . 56.73(2) ?
I2 Cu21 Cu22 . . . 60.19(2) ?
I2 Cu21 Cu23 . . . 61.66(2) ?
I2 Cu21 C211 . . . 97.84(17) ?
I2 Cu21 P21 . . . 103.78(5) ?
I2 Cu21 P26 . . . 102.30(5) ?
Cu22 Cu21 Cu23 . . . 58.41(2) ?
Cu22 Cu21 C211 . . . 48.98(17) ?
Cu22 Cu21 P21 . . . 92.23(4) ?
Cu22 Cu21 P26 . . . 151.60(5) ?
Cu23 Cu21 C211 . . . 49.67(14) ?
Cu23 Cu21 P21 . . . 150.57(5) ?
Cu23 Cu21 P26 . . . 94.10(4) ?
C211 Cu21 P21 . . . 114.01(14) ?
C211 Cu21 P26 . . . 120.14(15) ?
P21 Cu21 P26 . . . 114.65(5) ?
I2 Cu22 Cu21 . . . 60.79(2) ?
I2 Cu22 Cu23 . . . 62.43(2) ?
I2 Cu22 C211 . . . 97.91(14) ?
I2 Cu22 P22 . . . 104.66(4) ?
I2 Cu22 P23 . . . 108.29(5) ?
Cu21 Cu22 Cu23 . . . 60.04(2) ?
Cu21 Cu22 C211 . . . 48.42(13) ?
Cu21 Cu22 P22 . . . 93.97(4) ?
Cu21 Cu22 P23 . . . 152.05(5) ?
Cu23 Cu22 C211 . . . 50.41(14) ?
Cu23 Cu22 P22 . . . 153.92(5) ?
Cu23 Cu22 P23 . . . 92.01(4) ?
C211 Cu22 P22 . . . 115.07(14) ?
C211 Cu22 P23 . . . 114.82(14) ?
P22 Cu22 P23 . . . 113.97(6) ?
I2 Cu23 Cu21 . . . 60.73(2) ?
I2 Cu23 Cu22 . . . 60.84(2) ?
I2 Cu23 C211 . . . 96.69(15) ?
I2 Cu23 P24 . . . 119.62(6) ?
I2 Cu23 P25 . . . 100.44(4) ?
Cu21 Cu23 Cu22 . . . 61.55(2) ?
Cu21 Cu23 C211 . . . 49.15(13) ?
Cu21 Cu23 P24 . . . 154.26(5) ?
Cu21 Cu23 P25 . . . 93.61(4) ?
Cu22 Cu23 C211 . . . 50.47(16) ?
Cu22 Cu23 P24 . . . 95.19(5) ?
Cu22 Cu23 P25 . . . 153.60(4) ?
C211 Cu23 P24 . . . 108.31(14) ?
C211 Cu23 P25 . . . 120.85(16) ?
P24 Cu23 P25 . . . 110.81(5) ?
Cu11 C111 Cu12 . . . 81.37(19) ?
Cu11 C111 Cu13 . . . 81.37(17) ?
Cu11 C111 C112 . . . 135.6(4) ?
Cu12 C111 Cu13 . . . 78.6(2) ?
Cu12 C111 C112 . . . 137.6(4) ?
Cu13 C111 C112 . . . 120.0(4) ?
C111 C112 C113 . . . 176.1(5) ?
C112 C113 C114 . . . 176.2(6) ?
Au1 C114 C113 . . . 177.8(5) ?
Au1 C121 C122 . . . 176.8(5) ?
C121 C122 C123 . . . 177.7(6) ?
C122 C123 C124 . . . 178.1(6) ?
C123 C124 H124 . . . 179.5(8) ?
Cu11 P11 C1111 . . . 116.75(17) ?
Cu11 P11 C1121 . . . 115.11(15) ?
Cu11 P11 C11 . . . 111.94(16) ?
C1111 P11 C1121 . . . 103.3(2) ?
C1111 P11 C11 . . . 105.5(2) ?
C1121 P11 C11 . . . 102.7(2) ?
P11 C1111 C1112 . . . 117.7(4) ?
P11 C1111 C1116 . . . 123.3(5) ?
C1112 C1111 C1116 . . . 118.9(5) ?
C1111 C1112 C1113 . . . 120.4(5) ?
C1111 C1112 H1112 . . . 119.5(6) ?
C1113 C1112 H1112 . . . 120.1(6) ?
C1112 C1113 C1114 . . . 119.7(6) ?
C1112 C1113 H1113 . . . 119.9(6) ?
C1114 C1113 H1113 . . . 120.4(7) ?
C1113 C1114 C1115 . . . 120.3(6) ?
C1113 C1114 H1114 . . . 119.8(7) ?
C1115 C1114 H1114 . . . 119.9(6) ?
C1114 C1115 C1116 . . . 121.2(5) ?
C1114 C1115 H1115 . . . 120.1(7) ?
C1116 C1115 H1115 . . . 118.8(7) ?
C1111 C1116 C1115 . . . 119.5(6) ?
C1111 C1116 H1116 . . . 120.1(6) ?
C1115 C1116 H1116 . . . 120.4(5) ?
P11 C1121 C1122 . . . 118.6(4) ?
P11 C1121 C1126 . . . 123.4(4) ?
C1122 C1121 C1126 . . . 117.9(5) ?
C1121 C1122 C1123 . . . 120.7(5) ?
C1121 C1122 H1122 . . . 118.4(5) ?
C1123 C1122 H1122 . . . 120.8(6) ?
C1122 C1123 C1124 . . . 120.8(6) ?
C1122 C1123 H1123 . . . 119.5(6) ?
C1124 C1123 H1123 . . . 119.7(5) ?
C1123 C1124 C1125 . . . 118.9(5) ?
C1123 C1124 H1124 . . . 120.1(6) ?
C1125 C1124 H1124 . . . 121.0(6) ?
C1124 C1125 C1126 . . . 121.6(6) ?
C1124 C1125 H1125 . . . 118.6(5) ?
C1126 C1125 H1125 . . . 119.7(6) ?
C1121 C1126 C1125 . . . 120.1(5) ?
C1121 C1126 H1126 . . . 119.4(5) ?
C1125 C1126 H1126 . . . 120.5(6) ?
P11 C11 P12 . . . 109.8(3) ?
P11 C11 H11a . . . 109.2(4) ?
P11 C11 H11b . . . 109.2(4) ?
P12 C11 H11a . . . 110.1(4) ?
P12 C11 H11b . . . 110.1(4) ?
H11a C11 H11b . . . 108.4(5) ?
Cu12 P12 C11 . . . 110.80(15) ?
Cu12 P12 C1211 . . . 116.99(17) ?
Cu12 P12 C1221 . . . 116.26(17) ?
C11 P12 C1211 . . . 103.7(2) ?
C11 P12 C1221 . . . 104.3(2) ?
C1211 P12 C1221 . . . 103.3(2) ?
P12 C1211 C1212 . . . 121.4(4) ?
P12 C1211 C1216 . . . 119.3(4) ?
C1212 C1211 C1216 . . . 119.2(5) ?
C1211 C1212 C1213 . . . 119.9(6) ?
C1211 C1212 H1212 . . . 119.3(6) ?
C1213 C1212 H1212 . . . 120.8(5) ?
C1212 C1213 C1214 . . . 120.2(5) ?
C1212 C1213 H1213 . . . 119.6(6) ?
C1214 C1213 H1213 . . . 120.1(6) ?
C1213 C1214 C1215 . . . 120.6(6) ?
C1213 C1214 H1214 . . . 120.6(6) ?
C1215 C1214 H1214 . . . 118.8(6) ?
C1214 C1215 C1216 . . . 119.2(6) ?
C1214 C1215 H1215 . . . 120.4(6) ?
C1216 C1215 H1215 . . . 120.3(6) ?
C1211 C1216 C1215 . . . 120.9(5) ?
C1211 C1216 H1216 . . . 118.9(6) ?
C1215 C1216 H1216 . . . 120.2(6) ?
P12 C1221 C1222 . . . 122.3(4) ?
P12 C1221 C1226 . . . 117.9(4) ?
C1222 C1221 C1226 . . . 119.7(6) ?
C1221 C1222 C1223 . . . 119.2(5) ?
C1221 C1222 H1222 . . . 120.5(6) ?
C1223 C1222 H1222 . . . 120.3(6) ?
C1222 C1223 C1224 . . . 121.0(6) ?
C1222 C1223 H1223 . . . 120.1(6) ?
C1224 C1223 H1223 . . . 118.9(7) ?
C1223 C1224 C1225 . . . 119.7(7) ?
C1223 C1224 H1224 . . . 120.8(7) ?
C1225 C1224 H1224 . . . 119.4(6) ?
C1224 C1225 C1226 . . . 120.5(5) ?
C1224 C1225 H1225 . . . 119.2(7) ?
C1226 C1225 H1225 . . . 120.3(7) ?
C1221 C1226 C1225 . . . 119.9(6) ?
C1221 C1226 H1226 . . . 120.5(6) ?
C1225 C1226 H1226 . . . 119.6(5) ?
Cu12 P13 C1311 . . . 121.20(17) ?
Cu12 P13 C1321 . . . 112.07(18) ?
Cu12 P13 C13 . . . 110.67(18) ?
C1311 P13 C1321 . . . 104.2(3) ?
C1311 P13 C13 . . . 106.4(3) ?
C1321 P13 C13 . . . 100.2(2) ?
P13 C1311 C1312 . . . 118.3(4) ?
P13 C1311 C1316 . . . 123.1(5) ?
C1312 C1311 C1316 . . . 118.6(6) ?
C1311 C1312 C1313 . . . 120.8(6) ?
C1311 C1312 H1312 . . . 118.9(7) ?
C1313 C1312 H1312 . . . 120.3(6) ?
C1312 C1313 C1314 . . . 119.3(6) ?
C1312 C1313 H1313 . . . 120.6(7) ?
C1314 C1313 H1313 . . . 120.1(8) ?
C1313 C1314 C1315 . . . 120.5(7) ?
C1313 C1314 H1314 . . . 120.4(7) ?
C1315 C1314 H1314 . . . 119.1(7) ?
C1314 C1315 C1316 . . . 120.8(6) ?
C1314 C1315 H1315 . . . 118.9(8) ?
C1316 C1315 H1315 . . . 120.3(7) ?
C1311 C1316 C1315 . . . 120.0(6) ?
C1311 C1316 H1316 . . . 119.2(7) ?
C1315 C1316 H1316 . . . 120.8(6) ?
P13 C1321 C1322 . . . 117.4(4) ?
P13 C1321 C1326 . . . 123.4(5) ?
C1322 C1321 C1326 . . . 119.1(5) ?
C1321 C1322 C1323 . . . 121.1(6) ?
C1321 C1322 H1322 . . . 119.4(5) ?
C1323 C1322 H1322 . . . 119.5(7) ?
C1322 C1323 C1324 . . . 118.9(7) ?
C1322 C1323 H1323 . . . 121.6(7) ?
C1324 C1323 H1323 . . . 119.6(6) ?
C1323 C1324 C1325 . . . 120.8(6) ?
C1323 C1324 H1324 . . . 120.3(7) ?
C1325 C1324 H1324 . . . 119.0(7) ?
C1324 C1325 C1326 . . . 120.3(6) ?
C1324 C1325 H1325 . . . 120.1(6) ?
C1326 C1325 H1325 . . . 119.6(7) ?
C1321 C1326 C1325 . . . 119.8(6) ?
C1321 C1326 H1326 . . . 119.6(5) ?
C1325 C1326 H1326 . . . 120.6(6) ?
P13 C13 P14 . . . 110.9(3) ?
P13 C13 H13a . . . 109.1(4) ?
P13 C13 H13b . . . 109.4(4) ?
P14 C13 H13a . . . 109.7(4) ?
P14 C13 H13b . . . 109.8(4) ?
H13a C13 H13b . . . 107.9(5) ?
Cu13 P14 C13 . . . 109.90(17) ?
Cu13 P14 C1411 . . . 119.47(17) ?
Cu13 P14 C1421 . . . 114.7(2) ?
C13 P14 C1411 . . . 104.4(3) ?
C13 P14 C1421 . . . 101.7(2) ?
C1411 P14 C1421 . . . 104.8(3) ?
P14 C1411 C1412 . . . 122.5(5) ?
P14 C1411 C1416 . . . 118.0(4) ?
C1412 C1411 C1416 . . . 119.5(6) ?
C1411 C1412 C1413 . . . 119.6(6) ?
C1411 C1412 H1412 . . . 119.8(7) ?
C1413 C1412 H1412 . . . 120.6(6) ?
C1412 C1413 C1414 . . . 120.6(6) ?
C1412 C1413 H1413 . . . 119.5(7) ?
C1414 C1413 H1413 . . . 119.9(8) ?
C1413 C1414 C1415 . . . 120.9(8) ?
C1413 C1414 H1414 . . . 120.0(7) ?
C1415 C1414 H1414 . . . 119.1(7) ?
C1414 C1415 C1416 . . . 119.2(7) ?
C1414 C1415 H1415 . . . 119.8(8) ?
C1416 C1415 H1415 . . . 121.0(7) ?
C1411 C1416 C1415 . . . 120.2(6) ?
C1411 C1416 H1416 . . . 120.2(7) ?
C1415 C1416 H1416 . . . 119.6(6) ?
P14 C1421 C1422 . . . 121.0(4) ?
P14 C1421 C1426 . . . 120.0(5) ?
C1422 C1421 C1426 . . . 118.7(6) ?
C1421 C1422 C1423 . . . 121.7(5) ?
C1421 C1422 H1422 . . . 119.0(6) ?
C1423 C1422 H1422 . . . 119.4(6) ?
C1422 C1423 C1424 . . . 119.1(7) ?
C1422 C1423 H1423 . . . 120.4(6) ?
C1424 C1423 H1423 . . . 120.5(7) ?
C1423 C1424 C1425 . . . 120.0(7) ?
C1423 C1424 H1424 . . . 120.8(8) ?
C1425 C1424 H1424 . . . 119.2(7) ?
C1424 C1425 C1426 . . . 121.5(6) ?
C1424 C1425 H1425 . . . 118.1(8) ?
C1426 C1425 H1425 . . . 120.4(9) ?
C1421 C1426 C1425 . . . 119.1(7) ?
C1421 C1426 H1426 . . . 120.2(6) ?
C1425 C1426 H1426 . . . 120.7(6) ?
Cu13 P15 C1511 . . . 113.97(16) ?
Cu13 P15 C1521 . . . 114.44(19) ?
Cu13 P15 C15 . . . 114.09(16) ?
C1511 P15 C1521 . . . 106.5(2) ?
C1511 P15 C15 . . . 105.6(3) ?
C1521 P15 C15 . . . 101.1(2) ?
P15 C1511 C1512 . . . 117.0(4) ?
P15 C1511 C1516 . . . 123.3(4) ?
C1512 C1511 C1516 . . . 119.7(5) ?
C1511 C1512 C1513 . . . 120.7(5) ?
C1511 C1512 H1512 . . . 119.9(6) ?
C1513 C1512 H1512 . . . 119.4(5) ?
C1512 C1513 C1514 . . . 119.5(5) ?
C1512 C1513 H1513 . . . 119.9(6) ?
C1514 C1513 H1513 . . . 120.6(6) ?
C1513 C1514 C1515 . . . 120.4(6) ?
C1513 C1514 H1514 . . . 119.2(5) ?
C1515 C1514 H1514 . . . 120.4(6) ?
C1514 C1515 C1516 . . . 120.6(5) ?
C1514 C1515 H1515 . . . 120.6(7) ?
C1516 C1515 H1515 . . . 118.8(6) ?
C1511 C1516 C1515 . . . 119.1(5) ?
C1511 C1516 H1516 . . . 120.3(6) ?
C1515 C1516 H1516 . . . 120.6(5) ?
P15 C1521 C1522 . . . 119.0(4) ?
P15 C1521 C1526 . . . 122.4(4) ?
C1522 C1521 C1526 . . . 118.3(5) ?
C1521 C1522 C1523 . . . 122.3(5) ?
C1521 C1522 H1522 . . . 117.8(6) ?
C1523 C1522 H1522 . . . 119.9(6) ?
C1522 C1523 C1524 . . . 119.0(6) ?
C1522 C1523 H1523 . . . 120.4(5) ?
C1524 C1523 H1523 . . . 120.5(6) ?
C1523 C1524 C1525 . . . 119.8(6) ?
C1523 C1524 H1524 . . . 120.6(6) ?
C1525 C1524 H1524 . . . 119.5(6) ?
C1524 C1525 C1526 . . . 120.9(5) ?
C1524 C1525 H1525 . . . 120.1(7) ?
C1526 C1525 H1525 . . . 119.0(7) ?
C1521 C1526 C1525 . . . 119.6(6) ?
C1521 C1526 H1526 . . . 119.7(6) ?
C1525 C1526 H1526 . . . 120.7(5) ?
P15 C15 P16 . . . 109.9(2) ?
P15 C15 H15a . . . 109.4(4) ?
P15 C15 H15b . . . 109.7(4) ?
P16 C15 H15a . . . 110.0(4) ?
P16 C15 H15b . . . 110.2(5) ?
H15a C15 H15b . . . 107.7(5) ?
Cu11 P16 C15 . . . 111.89(19) ?
Cu11 P16 C1611 . . . 116.78(16) ?
Cu11 P16 C1621 . . . 120.13(18) ?
C15 P16 C1611 . . . 104.0(2) ?
C15 P16 C1621 . . . 103.2(2) ?
C1611 P16 C1621 . . . 98.6(3) ?
P16 C1611 C1612 . . . 120.3(4) ?
P16 C1611 C1616 . . . 119.8(4) ?
C1612 C1611 C1616 . . . 119.8(6) ?
C1611 C1612 C1613 . . . 120.2(5) ?
C1611 C1612 H1612 . . . 119.8(6) ?
C1613 C1612 H1612 . . . 120.0(6) ?
C1612 C1613 C1614 . . . 119.3(6) ?
C1612 C1613 H1613 . . . 121.5(6) ?
C1614 C1613 H1613 . . . 119.2(7) ?
C1613 C1614 C1615 . . . 120.8(7) ?
C1613 C1614 H1614 . . . 120.2(6) ?
C1615 C1614 H1614 . . . 119.0(6) ?
C1614 C1615 C1616 . . . 119.3(5) ?
C1614 C1615 H1615 . . . 120.3(7) ?
C1616 C1615 H1615 . . . 120.4(6) ?
C1611 C1616 C1615 . . . 120.6(5) ?
C1611 C1616 H1616 . . . 119.6(6) ?
C1615 C1616 H1616 . . . 119.8(5) ?
P16 C1621 C1622 . . . 124.5(4) ?
P16 C1621 C1626 . . . 117.0(4) ?
C1622 C1621 C1626 . . . 118.2(5) ?
C1621 C1622 C1623 . . . 120.7(6) ?
C1621 C1622 H1622 . . . 119.1(6) ?
C1623 C1622 H1622 . . . 120.3(6) ?
C1622 C1623 C1624 . . . 118.9(6) ?
C1622 C1623 H1623 . . . 120.4(7) ?
C1624 C1623 H1623 . . . 120.6(7) ?
C1623 C1624 C1625 . . . 121.4(6) ?
C1623 C1624 H1624 . . . 120.0(7) ?
C1625 C1624 H1624 . . . 118.7(7) ?
C1624 C1625 C1626 . . . 119.8(7) ?
C1624 C1625 H1625 . . . 121.3(6) ?
C1626 C1625 H1625 . . . 118.8(7) ?
C1621 C1626 C1625 . . . 120.9(6) ?
C1621 C1626 H1626 . . . 119.0(6) ?
C1625 C1626 H1626 . . . 120.1(6) ?
Cu21 C211 Cu22 . . . 82.6(2) ?
Cu21 C211 Cu23 . . . 81.17(19) ?
Cu21 C211 C212 . . . 136.6(5) ?
Cu22 C211 Cu23 . . . 79.1(2) ?
Cu22 C211 C212 . . . 131.3(4) ?
Cu23 C211 C212 . . . 125.4(4) ?
C211 C212 C213 . . . 174.8(5) ?
C212 C213 C214 . . . 173.0(6) ?
Au2 C214 C213 . . . 172.6(5) ?
Au2 C221 C222 . . . 175.0(5) ?
C221 C222 C223 . . . 178.8(7) ?
C222 C223 C224 . . . 178.8(7) ?
C223 C224 H224 . . . 179.7(9) ?
Cu21 P21 C2111 . . . 115.93(18) ?
Cu21 P21 C2121 . . . 119.25(16) ?
Cu21 P21 C21 . . . 111.52(16) ?
C2111 P21 C2121 . . . 101.3(2) ?
C2111 P21 C21 . . . 105.5(2) ?
C2121 P21 C21 . . . 101.6(2) ?
P21 C2111 C2112 . . . 119.7(4) ?
P21 C2111 C2116 . . . 121.2(4) ?
C2112 C2111 C2116 . . . 119.1(5) ?
C2111 C2112 C2113 . . . 119.9(5) ?
C2111 C2112 H2112 . . . 119.0(6) ?
C2113 C2112 H2112 . . . 121.1(6) ?
C2112 C2113 C2114 . . . 120.7(6) ?
C2112 C2113 H2113 . . . 120.5(6) ?
C2114 C2113 H2113 . . . 118.7(7) ?
C2113 C2114 C2115 . . . 119.3(6) ?
C2113 C2114 H2114 . . . 120.8(6) ?
C2115 C2114 H2114 . . . 119.8(6) ?
C2114 C2115 C2116 . . . 121.3(5) ?
C2114 C2115 H2115 . . . 120.3(7) ?
C2116 C2115 H2115 . . . 118.3(6) ?
C2111 C2116 C2115 . . . 119.7(5) ?
C2111 C2116 H2116 . . . 119.5(6) ?
C2115 C2116 H2116 . . . 120.9(5) ?
P21 C2121 C2122 . . . 118.4(4) ?
P21 C2121 C2126 . . . 123.7(4) ?
C2122 C2121 C2126 . . . 117.9(5) ?
C2121 C2122 C2123 . . . 120.9(6) ?
C2121 C2122 H2122 . . . 119.2(5) ?
C2123 C2122 H2122 . . . 119.9(6) ?
C2122 C2123 C2124 . . . 119.7(6) ?
C2122 C2123 H2123 . . . 119.7(7) ?
C2124 C2123 H2123 . . . 120.5(6) ?
C2123 C2124 C2125 . . . 120.4(5) ?
C2123 C2124 H2124 . . . 120.0(7) ?
C2125 C2124 H2124 . . . 119.6(7) ?
C2124 C2125 C2126 . . . 120.3(6) ?
C2124 C2125 H2125 . . . 119.2(6) ?
C2126 C2125 H2125 . . . 120.4(7) ?
C2121 C2126 C2125 . . . 120.8(6) ?
C2121 C2126 H2126 . . . 119.4(5) ?
C2125 C2126 H2126 . . . 119.8(6) ?
P21 C21 P22 . . . 111.6(3) ?
P21 C21 H21a . . . 108.9(4) ?
P21 C21 H21b . . . 108.6(4) ?
P22 C21 H21a . . . 110.0(4) ?
P22 C21 H21b . . . 109.8(4) ?
H21a C21 H21b . . . 107.8(5) ?
Cu22 P22 C21 . . . 110.57(16) ?
Cu22 P22 C2211 . . . 117.73(18) ?
Cu22 P22 C2221 . . . 117.52(17) ?
C21 P22 C2211 . . . 103.3(2) ?
C21 P22 C2221 . . . 102.8(2) ?
C2211 P22 C2221 . . . 103.0(2) ?
P22 C2211 C2212 . . . 120.4(4) ?
P22 C2211 C2216 . . . 120.2(4) ?
C2212 C2211 C2216 . . . 119.2(5) ?
C2211 C2212 C2213 . . . 120.2(6) ?
C2211 C2212 H2212 . . . 119.2(6) ?
C2213 C2212 H2212 . . . 120.5(5) ?
C2212 C2213 C2214 . . . 120.2(6) ?
C2212 C2213 H2213 . . . 119.5(7) ?
C2214 C2213 H2213 . . . 120.4(7) ?
C2213 C2214 C2215 . . . 120.5(7) ?
C2213 C2214 H2214 . . . 119.4(6) ?
C2215 C2214 H2214 . . . 120.1(7) ?
C2214 C2215 C2216 . . . 119.7(7) ?
C2214 C2215 H2215 . . . 120.5(7) ?
C2216 C2215 H2215 . . . 119.8(7) ?
C2211 C2216 C2215 . . . 120.1(6) ?
C2211 C2216 H2216 . . . 120.1(6) ?
C2215 C2216 H2216 . . . 119.8(6) ?
P22 C2221 C2222 . . . 123.0(4) ?
P22 C2221 C2226 . . . 118.1(5) ?
C2222 C2221 C2226 . . . 118.8(6) ?
C2221 C2222 C2223 . . . 121.1(5) ?
C2221 C2222 H2222 . . . 118.9(6) ?
C2223 C2222 H2222 . . . 119.9(6) ?
C2222 C2223 C2224 . . . 118.6(6) ?
C2222 C2223 H2223 . . . 122.2(6) ?
C2224 C2223 H2223 . . . 119.2(7) ?
C2223 C2224 C2225 . . . 121.1(7) ?
C2223 C2224 H2224 . . . 120.0(7) ?
C2225 C2224 H2224 . . . 118.9(6) ?
C2224 C2225 C2226 . . . 119.2(5) ?
C2224 C2225 H2225 . . . 120.4(7) ?
C2226 C2225 H2225 . . . 120.4(7) ?
C2221 C2226 C2225 . . . 121.1(6) ?
C2221 C2226 H2226 . . . 118.9(6) ?
C2225 C2226 H2226 . . . 120.0(5) ?
Cu22 P23 C2311 . . . 119.4(2) ?
Cu22 P23 C2321 . . . 114.2(2) ?
Cu22 P23 C23 . . . 110.2(2) ?
C2311 P23 C2321 . . . 103.0(3) ?
C2311 P23 C23 . . . 106.2(3) ?
C2321 P23 C23 . . . 102.2(3) ?
P23 C2311 C2312 . . . 118.6(5) ?
P23 C2311 C2316 . . . 123.3(6) ?
C2312 C2311 C2316 . . . 118.0(7) ?
C2311 C2312 C2313 . . . 121.1(7) ?
C2311 C2312 H2312 . . . 118.9(7) ?
C2313 C2312 H2312 . . . 120.0(7) ?
C2312 C2313 C2314 . . . 118.8(8) ?
C2312 C2313 H2313 . . . 119.7(8) ?
C2314 C2313 H2313 . . . 121.4(9) ?
C2313 C2314 C2315 . . . 121.4(10) ?
C2313 C2314 H2314 . . . 119.1(9) ?
C2315 C2314 H2314 . . . 119.4(9) ?
C2314 C2315 C2316 . . . 119.1(8) ?
C2314 C2315 H2315 . . . 120.2(12) ?
C2316 C2315 H2315 . . . 120.7(10) ?
C2311 C2316 C2315 . . . 121.5(8) ?
C2311 C2316 H2316 . . . 118.1(8) ?
C2315 C2316 H2316 . . . 120.3(7) ?
P23 C2321 C2322 . . . 117.9(5) ?
P23 C2321 C2326 . . . 122.9(5) ?
C2322 C2321 C2326 . . . 119.1(5) ?
C2321 C2322 C2323 . . . 121.2(7) ?
C2321 C2322 H2322 . . . 118.6(6) ?
C2323 C2322 H2322 . . . 120.2(7) ?
C2322 C2323 C2324 . . . 119.7(7) ?
C2322 C2323 H2323 . . . 120.9(8) ?
C2324 C2323 H2323 . . . 119.4(7) ?
C2323 C2324 C2325 . . . 119.9(6) ?
C2323 C2324 H2324 . . . 119.8(8) ?
C2325 C2324 H2324 . . . 120.2(8) ?
C2324 C2325 C2326 . . . 121.3(7) ?
C2324 C2325 H2325 . . . 120.9(7) ?
C2326 C2325 H2325 . . . 117.8(8) ?
C2321 C2326 C2325 . . . 118.8(7) ?
C2321 C2326 H2326 . . . 120.3(6) ?
C2325 C2326 H2326 . . . 120.9(7) ?
P23 C23 P24 . . . 109.6(3) ?
P23 C23 H23a . . . 109.1(4) ?
P23 C23 H23b . . . 110.0(5) ?
P24 C23 H23a . . . 109.4(5) ?
P24 C23 H23b . . . 110.4(4) ?
H23a C23 H23b . . . 108.2(5) ?
Cu23 P24 C23 . . . 112.04(18) ?
Cu23 P24 C2411 . . . 117.57(18) ?
Cu23 P24 C2421 . . . 114.55(19) ?
C23 P24 C2411 . . . 104.6(3) ?
C23 P24 C2421 . . . 101.8(3) ?
C2411 P24 C2421 . . . 104.7(3) ?
P24 C2411 C2412 . . . 122.2(5) ?
P24 C2411 C2416 . . . 118.2(4) ?
C2412 C2411 C2416 . . . 119.6(6) ?
C2411 C2412 C2413 . . . 119.6(6) ?
C2411 C2412 H2412 . . . 119.5(7) ?
C2413 C2412 H2412 . . . 120.9(6) ?
C2412 C2413 C2414 . . . 119.9(6) ?
C2412 C2413 H2413 . . . 119.6(7) ?
C2414 C2413 H2413 . . . 120.6(8) ?
C2413 C2414 C2415 . . . 121.8(8) ?
C2413 C2414 H2414 . . . 119.7(7) ?
C2415 C2414 H2414 . . . 118.6(8) ?
C2414 C2415 C2416 . . . 117.6(7) ?
C2414 C2415 H2415 . . . 121.4(8) ?
C2416 C2415 H2415 . . . 121.0(7) ?
C2411 C2416 C2415 . . . 121.6(6) ?
C2411 C2416 H2416 . . . 119.9(7) ?
C2415 C2416 H2416 . . . 118.5(6) ?
P24 C2421 C2422 . . . 119.1(4) ?
P24 C2421 C2426 . . . 122.3(5) ?
C2422 C2421 C2426 . . . 118.5(6) ?
C2421 C2422 C2423 . . . 121.5(5) ?
C2421 C2422 H2422 . . . 119.2(6) ?
C2423 C2422 H2422 . . . 119.3(7) ?
C2422 C2423 C2424 . . . 119.0(6) ?
C2422 C2423 H2423 . . . 120.5(6) ?
C2424 C2423 H2423 . . . 120.5(6) ?
C2423 C2424 C2425 . . . 120.5(6) ?
C2423 C2424 H2424 . . . 119.7(7) ?
C2425 C2424 H2424 . . . 119.8(6) ?
C2424 C2425 C2426 . . . 120.5(5) ?
C2424 C2425 H2425 . . . 119.7(7) ?
C2426 C2425 H2425 . . . 119.8(7) ?
C2421 C2426 C2425 . . . 120.1(6) ?
C2421 C2426 H2426 . . . 120.2(6) ?
C2425 C2426 H2426 . . . 119.7(5) ?
Cu23 P25 C2511 . . . 114.19(17) ?
Cu23 P25 C2521 . . . 117.6(2) ?
Cu23 P25 C25 . . . 113.81(17) ?
C2511 P25 C2521 . . . 103.9(3) ?
C2511 P25 C25 . . . 102.6(3) ?
C2521 P25 C25 . . . 102.9(2) ?
P25 C2511 C2512 . . . 118.2(4) ?
P25 C2511 C2516 . . . 123.1(4) ?
C2512 C2511 C2516 . . . 118.5(6) ?
C2511 C2512 C2513 . . . 121.1(5) ?
C2511 C2512 H2512 . . . 119.1(6) ?
C2513 C2512 H2512 . . . 119.8(6) ?
C2512 C2513 C2514 . . . 119.7(6) ?
C2512 C2513 H2513 . . . 120.0(6) ?
C2514 C2513 H2513 . . . 120.3(7) ?
C2513 C2514 C2515 . . . 119.8(7) ?
C2513 C2514 H2514 . . . 120.2(6) ?
C2515 C2514 H2514 . . . 120.0(6) ?
C2514 C2515 C2516 . . . 120.9(6) ?
C2514 C2515 H2515 . . . 118.9(7) ?
C2516 C2515 H2515 . . . 120.2(6) ?
C2511 C2516 C2515 . . . 120.0(5) ?
C2511 C2516 H2516 . . . 120.1(6) ?
C2515 C2516 H2516 . . . 119.9(5) ?
P25 C2521 C2522 . . . 122.9(4) ?
P25 C2521 C2526 . . . 118.5(5) ?
C2522 C2521 C2526 . . . 118.5(6) ?
C2521 C2522 C2523 . . . 120.6(5) ?
C2521 C2522 H2522 . . . 119.3(6) ?
C2523 C2522 H2522 . . . 120.1(6) ?
C2522 C2523 C2524 . . . 119.9(7) ?
C2522 C2523 H2523 . . . 120.5(6) ?
C2524 C2523 H2523 . . . 119.6(7) ?
C2523 C2524 C2525 . . . 120.8(7) ?
C2523 C2524 H2524 . . . 120.5(8) ?
C2525 C2524 H2524 . . . 118.8(6) ?
C2524 C2525 C2526 . . . 120.2(6) ?
C2524 C2525 H2525 . . . 119.8(7) ?
C2526 C2525 H2525 . . . 120.0(8) ?
C2521 C2526 C2525 . . . 120.1(6) ?
C2521 C2526 H2526 . . . 119.7(6) ?
C2525 C2526 H2526 . . . 120.2(6) ?
P25 C25 P26 . . . 112.0(3) ?
P25 C25 H25a . . . 109.9(4) ?
P25 C25 H25b . . . 109.7(4) ?
P26 C25 H25a . . . 109.2(4) ?
P26 C25 H25b . . . 109.0(4) ?
H25a C25 H25b . . . 107.0(5) ?
Cu21 P26 C25 . . . 111.70(18) ?
Cu21 P26 C2621 . . . 118.76(18) ?
Cu21 P26 C2611 . . . 116.11(16) ?
C25 P26 C2621 . . . 97.8(2) ?
C25 P26 C2611 . . . 107.9(3) ?
C2621 P26 C2611 . . . 102.6(3) ?
P26 C2621 C2622 . . . 118.6(4) ?
P26 C2621 C2626 . . . 123.2(4) ?
C2622 C2621 C2626 . . . 118.0(5) ?
C2621 C2622 C2623 . . . 121.2(5) ?
C2621 C2622 H2622 . . . 118.7(5) ?
C2623 C2622 H2622 . . . 120.0(6) ?
C2622 C2623 C2624 . . . 119.5(6) ?
C2622 C2623 H2623 . . . 120.0(6) ?
C2624 C2623 H2623 . . . 120.5(5) ?
C2623 C2624 C2625 . . . 120.0(5) ?
C2623 C2624 H2624 . . . 120.2(6) ?
C2625 C2624 H2624 . . . 119.8(6) ?
C2624 C2625 C2626 . . . 120.7(6) ?
C2624 C2625 H2625 . . . 120.0(5) ?
C2626 C2625 H2625 . . . 119.3(6) ?
C2621 C2626 C2625 . . . 120.5(6) ?
C2621 C2626 H2626 . . . 119.8(5) ?
C2625 C2626 H2626 . . . 119.7(6) ?
P26 C2611 C2612 . . . 124.9(4) ?
P26 C2611 C2616 . . . 116.9(4) ?
C2612 C2611 C2616 . . . 118.2(6) ?
C2611 C2612 C2613 . . . 120.3(5) ?
C2611 C2612 H2612 . . . 119.8(6) ?
C2613 C2612 H2612 . . . 120.0(5) ?
C2612 C2613 C2614 . . . 120.1(6) ?
C2612 C2613 H2613 . . . 120.3(6) ?
C2614 C2613 H2613 . . . 119.6(7) ?
C2613 C2614 C2615 . . . 120.1(7) ?
C2613 C2614 H2614 . . . 118.7(6) ?
C2615 C2614 H2614 . . . 121.1(7) ?
C2614 C2615 C2616 . . . 120.0(6) ?
C2614 C2615 H2615 . . . 119.3(7) ?
C2616 C2615 H2615 . . . 120.7(6) ?
C2611 C2616 C2615 . . . 121.2(5) ?
C2611 C2616 H2616 . . . 118.9(6) ?
C2615 C2616 H2616 . . . 119.9(6) ?

loop_
_geom_bond_atom_site_label_1
_geom_bond_atom_site_label_2
_geom_bond_site_symmetry_1
_geom_bond_site_symmetry_2
_geom_bond_distance
_geom_bond_publ_flag
Au1 C114 . . 1.964(6) ?
Au1 C121 . . 1.972(6) ?
I1 Cu11 . . 2.9055(8) ?
I1 Cu12 . . 2.7804(7) ?
I1 Cu13 . . 2.8001(7) ?
Cu11 Cu12 . . 2.7236(9) ?
Cu11 Cu13 . . 2.7722(8) ?
Cu11 C111 . . 2.096(4) ?
Cu11 P11 . . 2.2847(13) ?
Cu11 P16 . . 2.2895(15) ?
Cu12 Cu13 . . 2.6846(8) ?
Cu12 C111 . . 2.082(6) ?
Cu12 P12 . . 2.2638(13) ?
Cu12 P13 . . 2.2752(15) ?
Cu13 C111 . . 2.156(5) ?
Cu13 P14 . . 2.2675(15) ?
Cu13 P15 . . 2.2505(14) ?
Au2 C214 . . 1.975(6) ?
Au2 C221 . . 1.970(6) ?
I2 Cu21 . . 2.8259(9) ?
I2 Cu22 . . 2.8092(7) ?
I2 Cu23 . . 2.8514(8) ?
Cu21 Cu22 . . 2.7761(9) ?
Cu21 Cu23 . . 2.7354(8) ?
Cu21 C211 . . 2.094(5) ?
Cu21 P21 . . 2.2757(14) ?
Cu21 P26 . . 2.2821(15) ?
Cu22 Cu23 . . 2.6894(9) ?
Cu22 C211 . . 2.112(6) ?
Cu22 P22 . . 2.2660(14) ?
Cu22 P23 . . 2.2768(16) ?
Cu23 C211 . . 2.110(5) ?
Cu23 P24 . . 2.2706(15) ?
Cu23 P25 . . 2.2560(14) ?
C111 C112 . . 1.196(8) ?
C112 C113 . . 1.380(8) ?
C113 C114 . . 1.238(9) ?
C121 C122 . . 1.224(8) ?
C122 C123 . . 1.345(8) ?
C123 C124 . . 1.210(9) ?
C124 H124 . . .958(7) ?
P11 C1111 . . 1.813(6) ?
P11 C1121 . . 1.827(5) ?
P11 C11 . . 1.844(6) ?
C1111 C1112 . . 1.392(9) ?
C1111 C1116 . . 1.405(7) ?
C1112 C1113 . . 1.385(9) ?
C1112 H1112 . . .958(5) ?
C1113 C1114 . . 1.391(9) ?
C1113 H1113 . . .963(7) ?
C1114 C1115 . . 1.355(10) ?
C1114 H1114 . . .972(7) ?
C1115 C1116 . . 1.386(9) ?
C1115 H1115 . . .969(6) ?
C1116 H1116 . . .964(6) ?
C1121 C1122 . . 1.389(8) ?
C1121 C1126 . . 1.396(8) ?
C1122 C1123 . . 1.372(8) ?
C1122 H1122 . . .965(6) ?
C1123 C1124 . . 1.389(9) ?
C1123 H1123 . . .973(6) ?
C1124 C1125 . . 1.346(9) ?
C1124 H1124 . . .961(5) ?
C1125 C1126 . . 1.386(8) ?
C1125 H1125 . . .971(6) ?
C1126 H1126 . . .962(6) ?
C11 P12 . . 1.833(5) ?
C11 H11a . . .956(5) ?
C11 H11b . . .957(5) ?
P12 C1211 . . 1.822(5) ?
P12 C1221 . . 1.831(6) ?
C1211 C1212 . . 1.405(7) ?
C1211 C1216 . . 1.384(8) ?
C1212 C1213 . . 1.378(9) ?
C1212 H1212 . . .962(6) ?
C1213 C1214 . . 1.382(9) ?
C1213 H1213 . . .973(6) ?
C1214 C1215 . . 1.386(8) ?
C1214 H1214 . . .968(6) ?
C1215 C1216 . . 1.386(8) ?
C1215 H1215 . . .962(6) ?
C1216 H1216 . . .956(5) ?
C1221 C1222 . . 1.388(8) ?
C1221 C1226 . . 1.402(7) ?
C1222 C1223 . . 1.403(10) ?
C1222 H1222 . . .959(5) ?
C1223 C1224 . . 1.366(8) ?
C1223 H1223 . . .964(7) ?
C1224 C1225 . . 1.390(10) ?
C1224 H1224 . . .963(7) ?
C1225 C1226 . . 1.381(10) ?
C1225 H1225 . . .961(5) ?
C1226 H1226 . . .971(6) ?
P13 C1311 . . 1.818(7) ?
P13 C1321 . . 1.831(5) ?
P13 C13 . . 1.842(5) ?
C1311 C1312 . . 1.383(8) ?
C1311 C1316 . . 1.407(8) ?
C1312 C1313 . . 1.381(10) ?
C1312 H1312 . . .966(6) ?
C1313 C1314 . . 1.388(10) ?
C1313 H1313 . . .959(7) ?
C1314 C1315 . . 1.359(10) ?
C1314 H1314 . . .963(8) ?
C1315 C1316 . . 1.370(11) ?
C1315 H1315 . . .970(6) ?
C1316 H1316 . . .966(6) ?
C1321 C1322 . . 1.391(9) ?
C1321 C1326 . . 1.381(8) ?
C1322 C1323 . . 1.375(8) ?
C1322 H1322 . . .972(6) ?
C1323 C1324 . . 1.382(10) ?
C1323 H1323 . . .963(7) ?
C1324 C1325 . . 1.368(11) ?
C1324 H1324 . . .964(6) ?
C1325 C1326 . . 1.385(8) ?
C1325 H1325 . . .973(6) ?
C1326 H1326 . . .986(7) ?
C13 P14 . . 1.826(5) ?
C13 H13a . . .961(5) ?
C13 H13b . . .957(6) ?
P14 C1411 . . 1.814(6) ?
P14 C1421 . . 1.838(6) ?
C1411 C1412 . . 1.406(8) ?
C1411 C1416 . . 1.394(8) ?
C1412 C1413 . . 1.382(11) ?
C1412 H1412 . . .968(6) ?
C1413 C1414 . . 1.368(11) ?
C1413 H1413 . . .958(6) ?
C1414 C1415 . . 1.392(11) ?
C1414 H1414 . . .980(9) ?
C1415 C1416 . . 1.393(11) ?
C1415 H1415 . . .967(7) ?
C1416 H1416 . . .968(6) ?
C1421 C1422 . . 1.376(9) ?
C1421 C1426 . . 1.395(8) ?
C1422 C1423 . . 1.387(10) ?
C1422 H1422 . . .968(6) ?
C1423 C1424 . . 1.369(10) ?
C1423 H1423 . . .985(7) ?
C1424 C1425 . . 1.370(13) ?
C1424 H1424 . . .963(8) ?
C1425 C1426 . . 1.382(11) ?
C1425 H1425 . . .964(6) ?
C1426 H1426 . . .985(8) ?
P15 C1511 . . 1.821(6) ?
P15 C1521 . . 1.827(6) ?
P15 C15 . . 1.829(5) ?
C1511 C1512 . . 1.388(7) ?
C1511 C1516 . . 1.389(7) ?
C1512 C1513 . . 1.384(9) ?
C1512 H1512 . . .963(5) ?
C1513 C1514 . . 1.380(8) ?
C1513 H1513 . . .960(6) ?
C1514 C1515 . . 1.374(8) ?
C1514 H1514 . . .969(6) ?
C1515 C1516 . . 1.395(9) ?
C1515 H1515 . . .961(6) ?
C1516 H1516 . . .967(6) ?
C1521 C1522 . . 1.374(8) ?
C1521 C1526 . . 1.389(7) ?
C1522 C1523 . . 1.384(9) ?
C1522 H1522 . . .960(5) ?
C1523 C1524 . . 1.375(8) ?
C1523 H1523 . . .975(6) ?
C1524 C1525 . . 1.372(10) ?
C1524 H1524 . . .970(7) ?
C1525 C1526 . . 1.394(9) ?
C1525 H1525 . . .961(6) ?
C1526 H1526 . . .970(6) ?
C15 P16 . . 1.831(5) ?
C15 H15a . . .962(6) ?
C15 H15b . . .958(5) ?
P16 C1611 . . 1.825(6) ?
P16 C1621 . . 1.828(5) ?
C1611 C1612 . . 1.387(8) ?
C1611 C1616 . . 1.370(7) ?
C1612 C1613 . . 1.385(10) ?
C1612 H1612 . . .979(6) ?
C1613 C1614 . . 1.382(9) ?
C1613 H1613 . . .962(6) ?
C1614 C1615 . . 1.378(9) ?
C1614 H1614 . . .959(7) ?
C1615 C1616 . . 1.388(9) ?
C1615 H1615 . . .967(6) ?
C1616 H1616 . . .966(5) ?
C1621 C1622 . . 1.367(8) ?
C1621 C1626 . . 1.385(8) ?
C1622 C1623 . . 1.408(9) ?
C1622 H1622 . . .974(7) ?
C1623 C1624 . . 1.360(11) ?
C1623 H1623 . . .972(7) ?
C1624 C1625 . . 1.343(10) ?
C1624 H1624 . . .975(6) ?
C1625 C1626 . . 1.385(9) ?
C1625 H1625 . . .980(8) ?
C1626 H1626 . . .969(6) ?
C211 C212 . . 1.184(8) ?
C212 C213 . . 1.404(8) ?
C213 C214 . . 1.226(9) ?
C221 C222 . . 1.225(9) ?
C222 C223 . . 1.379(9) ?
C223 C224 . . 1.184(11) ?
C224 H224 . . .967(8) ?
P21 C2111 . . 1.820(6) ?
P21 C2121 . . 1.819(5) ?
P21 C21 . . 1.832(6) ?
C2111 C2112 . . 1.395(8) ?
C2111 C2116 . . 1.400(7) ?
C2112 C2113 . . 1.379(10) ?
C2112 H2112 . . .953(5) ?
C2113 C2114 . . 1.392(9) ?
C2113 H2113 . . .971(7) ?
C2114 C2115 . . 1.361(9) ?
C2114 H2114 . . .964(7) ?
C2115 C2116 . . 1.384(9) ?
C2115 H2115 . . .961(5) ?
C2116 H2116 . . .962(6) ?
C2121 C2122 . . 1.397(9) ?
C2121 C2126 . . 1.397(9) ?
C2122 C2123 . . 1.391(8) ?
C2122 H2122 . . .961(6) ?
C2123 C2124 . . 1.369(10) ?
C2123 H2123 . . .973(7) ?
C2124 C2125 . . 1.376(10) ?
C2124 H2124 . . .969(6) ?
C2125 C2126 . . 1.378(8) ?
C2125 H2125 . . .975(7) ?
C2126 H2126 . . .969(6) ?
C21 P22 . . 1.822(5) ?
C21 H21a . . .958(5) ?
C21 H21b . . .962(6) ?
P22 C2211 . . 1.827(6) ?
P22 C2221 . . 1.837(6) ?
C2211 C2212 . . 1.400(7) ?
C2211 C2216 . . 1.383(9) ?
C2212 C2213 . . 1.373(9) ?
C2212 H2212 . . .975(6) ?
C2213 C2214 . . 1.367(10) ?
C2213 H2213 . . .965(6) ?
C2214 C2215 . . 1.386(10) ?
C2214 H2214 . . .970(7) ?
C2215 C2216 . . 1.386(10) ?
C2215 H2215 . . .958(7) ?
C2216 H2216 . . .962(6) ?
C2221 C2222 . . 1.397(9) ?
C2221 C2226 . . 1.393(7) ?
C2222 C2223 . . 1.373(10) ?
C2222 H2222 . . .967(6) ?
C2223 C2224 . . 1.394(9) ?
C2223 H2223 . . .959(7) ?
C2224 C2225 . . 1.390(11) ?
C2224 H2224 . . .962(8) ?
C2225 C2226 . . 1.367(10) ?
C2225 H2225 . . .964(6) ?
C2226 H2226 . . .971(6) ?
P23 C2311 . . 1.799(8) ?
P23 C2321 . . 1.832(5) ?
P23 C23 . . 1.841(6) ?
C2311 C2312 . . 1.387(10) ?
C2311 C2316 . . 1.394(9) ?
C2312 C2313 . . 1.384(12) ?
C2312 H2312 . . .967(7) ?
C2313 C2314 . . 1.387(12) ?
C2313 H2313 . . .965(9) ?
C2314 C2315 . . 1.365(14) ?
C2314 H2314 . . .967(11) ?
C2315 C2316 . . 1.376(15) ?
C2315 H2315 . . .974(8) ?
C2316 H2316 . . .996(8) ?
C2321 C2322 . . 1.387(10) ?
C2321 C2326 . . 1.393(10) ?
C2322 C2323 . . 1.379(9) ?
C2322 H2322 . . .973(7) ?
C2323 C2324 . . 1.389(11) ?
C2323 H2323 . . .967(8) ?
C2324 C2325 . . 1.352(12) ?
C2324 H2324 . . .961(7) ?
C2325 C2326 . . 1.411(9) ?
C2325 H2325 . . .973(8) ?
C2326 H2326 . . .978(8) ?
C23 P24 . . 1.842(5) ?
C23 H23a . . .966(7) ?
C23 H23b . . .949(6) ?
P24 C2411 . . 1.819(7) ?
P24 C2421 . . 1.845(6) ?
C2411 C2412 . . 1.408(8) ?
C2411 C2416 . . 1.372(9) ?
C2412 C2413 . . 1.381(11) ?
C2412 H2412 . . .964(7) ?
C2413 C2414 . . 1.375(11) ?
C2413 H2413 . . .962(7) ?
C2414 C2415 . . 1.396(10) ?
C2414 H2414 . . .972(9) ?
C2415 C2416 . . 1.396(11) ?
C2415 H2415 . . .973(7) ?
C2416 H2416 . . .969(6) ?
C2421 C2422 . . 1.390(9) ?
C2421 C2426 . . 1.388(7) ?
C2422 C2423 . . 1.387(9) ?
C2422 H2422 . . .965(5) ?
C2423 C2424 . . 1.379(8) ?
C2423 H2423 . . .967(7) ?
C2424 C2425 . . 1.372(10) ?
C2424 H2424 . . .959(7) ?
C2425 C2426 . . 1.390(9) ?
C2425 H2425 . . .965(5) ?
C2426 H2426 . . .971(7) ?
P25 C2511 . . 1.807(6) ?
P25 C2521 . . 1.835(6) ?
P25 C25 . . 1.829(5) ?
C2511 C2512 . . 1.396(8) ?
C2511 C2516 . . 1.399(7) ?
C2512 C2513 . . 1.368(10) ?
C2512 H2512 . . .956(6) ?
C2513 C2514 . . 1.392(9) ?
C2513 H2513 . . .975(6) ?
C2514 C2515 . . 1.372(9) ?
C2514 H2514 . . .971(8) ?
C2515 C2516 . . 1.373(10) ?
C2515 H2515 . . .953(6) ?
C2516 H2516 . . .972(6) ?
C2521 C2522 . . 1.391(9) ?
C2521 C2526 . . 1.403(8) ?
C2522 C2523 . . 1.387(10) ?
C2522 H2522 . . .972(6) ?
C2523 C2524 . . 1.378(9) ?
C2523 H2523 . . .964(7) ?
C2524 C2525 . . 1.362(12) ?
C2524 H2524 . . .969(7) ?
C2525 C2526 . . 1.393(10) ?
C2525 H2525 . . .969(6) ?
C2526 H2526 . . .985(7) ?
C25 P26 . . 1.841(5) ?
C25 H25a . . .963(5) ?
C25 H25b . . .966(6) ?
P26 C2621 . . 1.834(5) ?
P26 C2611 . . 1.825(6) ?
C2621 C2622 . . 1.400(8) ?
C2621 C2626 . . 1.391(8) ?
C2622 C2623 . . 1.383(7) ?
C2622 H2622 . . .967(6) ?
C2623 C2624 . . 1.378(9) ?
C2623 H2623 . . .971(6) ?
C2624 C2625 . . 1.379(9) ?
C2624 H2624 . . .970(5) ?
C2625 C2626 . . 1.379(8) ?
C2625 H2625 . . .973(6) ?
C2626 H2626 . . .980(7) ?
C2611 C2612 . . 1.395(7) ?
C2611 C2616 . . 1.395(8) ?
C2612 C2613 . . 1.384(10) ?
C2612 H2612 . . .964(6) ?
C2613 C2614 . . 1.379(9) ?
C2613 H2613 . . .970(6) ?
C2614 C2615 . . 1.375(9) ?
C2614 H2614 . . .960(7) ?
C2615 C2616 . . 1.368(10) ?
C2615 H2615 . . .971(6) ?
C2616 H2616 . . .966(6) ?

loop_
_geom_contact_atom_site_label_1
_geom_contact_atom_site_label_2
_geom_contact_distance
_geom_contact_site_symmetry_1
_geom_contact_site_symmetry_2
_geom_contact_publ_flag
Au1 C113 3.201(6) . . ?
Au1 C122 3.196(6) . . ?
Au1 C11 3.897(5) . '4 545' ?
Au1 C1222 3.528(6) . '4 545' ?
Au1 C1223 3.955(7) . '4 545' ?
Au1 C1413 3.958(6) . '3 655' ?
Au1 C2514 3.978(6) . '3 666' ?
Au1 C2515 3.646(7) . '3 666' ?
Au1 H11a 3.7772(3) . '4 545' ?
Au1 H11b 3.1682(3) . '4 545' ?
Au1 H1222 3.1868(2) . '4 545' ?
Au1 H1413 3.2097(3) . '3 655' ?
Au1 H1423 3.5196(3) . . ?
Au1 H1513 3.7015(2) . . ?
Au1 H2514 3.5769(3) . '3 666' ?
Au1 H2515 2.9423(3) . '3 666' ?
Au1 H2613 3.4583(3) . '3 666' ?
Cu11 C112 3.066(5) . . ?
Cu11 C1111 3.498(5) . . ?
Cu11 C1112 3.644(6) . . ?
Cu11 C1121 3.479(5) . . ?
Cu11 C11 3.430(5) . . ?
Cu11 P12 3.6565(15) . . ?
Cu11 P15 3.6811(13) . . ?
Cu11 C15 3.423(5) . . ?
Cu11 C1611 3.513(6) . . ?
Cu11 C1616 3.647(6) . . ?
Cu11 C1621 3.576(5) . . ?
Cu11 H1112 3.0881(7) . . ?
Cu11 H1122 3.2992(6) . . ?
Cu11 H1616 3.0587(7) . . ?
Cu12 C112 3.073(6) . . ?
Cu12 P11 3.6524(14) . . ?
Cu12 C11 3.381(5) . . ?
Cu12 C1211 3.491(5) . . ?
Cu12 C1216 3.652(6) . . ?
Cu12 C1221 3.485(5) . . ?
Cu12 C1311 3.573(6) . . ?
Cu12 C1321 3.414(5) . . ?
Cu12 C1322 3.656(5) . . ?
Cu12 C13 3.395(5) . . ?
Cu12 P14 3.7028(14) . . ?
Cu12 H1216 3.0800(7) . . ?
Cu12 H1312 3.2777(7) . . ?
Cu12 H1322 3.2213(6) . . ?
Cu13 C112 2.943(5) . . ?
Cu13 P13 3.5721(15) . . ?
Cu13 C13 3.361(5) . . ?
Cu13 C1411 3.533(6) . . ?
Cu13 C1416 3.668(7) . . ?
Cu13 C1421 3.465(5) . . ?
Cu13 C1511 3.422(5) . . ?
Cu13 C1512 3.473(6) . . ?
Cu13 C1521 3.436(5) . . ?
Cu13 C15 3.431(5) . . ?
Cu13 P16 3.6470(15) . . ?
Cu13 H1416 3.0873(7) . . ?
Cu13 H1512 2.8586(7) . . ?
Au2 C1515 3.778(7) . '3 666' ?
Au2 C213 3.194(6) . . ?
Au2 C222 3.193(7) . . ?
Au2 C2126 3.928(6) . '4 565' ?
Au2 C21 3.732(5) . '4 565' ?
Au2 C2222 3.870(6) . '4 565' ?
Au2 C2413 4.083(6) . '3 777' ?
Au2 C2423 3.986(7) . . ?
Au2 H1515 3.0402(3) . '3 666' ?
Au2 H1613 3.7677(3) . '3 666' ?
Au2 H2126 3.4120(3) . '4 565' ?
Au2 H21a 2.9528(3) . '4 565' ?
Au2 H21b 3.6389(3) . '4 565' ?
Au2 H2212 3.6334(3) . '4 565' ?
Au2 H2222 3.4406(3) . '4 565' ?
Au2 H2413 3.3112(3) . '3 777' ?
Au2 H2423 3.1317(3) . . ?
I2 H2214 3.1845(4) . '4 564' ?
Cu21 C212 3.064(5) . . ?
Cu21 C2111 3.481(5) . . ?
Cu21 C2112 3.606(6) . . ?
Cu21 C2121 3.540(5) . . ?
Cu21 C21 3.405(5) . . ?
Cu21 P22 3.7029(15) . . ?
Cu21 P25 3.6538(14) . . ?
Cu21 C25 3.421(5) . . ?
Cu21 C2621 3.549(5) . . ?
Cu21 C2611 3.493(6) . . ?
Cu21 H2112 3.0145(7) . . ?
Cu21 H2622 3.2308(6) . . ?
Cu21 H2616 3.2422(7) . . ?
Cu22 C212 3.027(6) . . ?
Cu22 P21 3.6575(15) . . ?
Cu22 C21 3.370(5) . . ?
Cu22 C2211 3.511(5) . . ?
Cu22 C2216 3.669(6) . . ?
Cu22 C2221 3.515(5) . . ?
Cu22 C2311 3.528(7) . . ?
Cu22 C2321 3.458(5) . . ?
Cu22 C23 3.385(5) . . ?
Cu22 P24 3.6733(15) . . ?
Cu22 H2216 3.1026(7) . . ?
Cu22 H2312 3.2305(8) . . ?
Cu22 H2322 3.3416(6) . . ?
Cu23 C212 2.958(6) . . ?
Cu23 P23 3.5841(16) . . ?
Cu23 C23 3.418(5) . . ?
Cu23 C2411 3.505(6) . . ?
Cu23 C2416 3.610(7) . . ?
Cu23 C2421 3.470(5) . . ?
Cu23 C2511 3.420(6) . . ?
Cu23 C2512 3.513(7) . . ?
Cu23 C2521 3.505(5) . . ?
Cu23 C25 3.430(5) . . ?
Cu23 P26 3.6855(15) . . ?
Cu23 H2416 3.0086(7) . . ?
Cu23 H2512 2.9089(8) . . ?
C111 C113 2.575(8) . . ?
C112 C114 2.617(8) . . ?
C121 C123 2.569(8) . . ?
C122 C124 2.555(9) . . ?
C123 H124 2.168(6) . . ?
P11 C1112 2.751(7) . . ?
P11 C1116 2.839(5) . . ?
P11 C1122 2.775(5) . . ?
P11 C1126 2.845(6) . . ?
P11 P12 3.009(2) . . ?
P11 H11a 2.3394(16) . . ?
P11 H11b 2.3398(14) . . ?
C1111 C1113 2.410(9) . . ?
C1111 C1114 2.780(9) . . ?
C1111 C1115 2.411(8) . . ?
C1111 C1121 2.855(7) . . ?
C1111 C11 2.911(8) . . ?
C1111 H1112 2.042(5) . . ?
C1111 H1116 2.065(5) . . ?
C1111 H1126 2.598(5) . . ?
C1112 C1114 2.401(8) . . ?
C1112 C1115 2.761(8) . . ?
C1112 C1116 2.410(8) . . ?
C1112 H1113 2.043(6) . . ?
C1113 C1115 2.381(9) . . ?
C1113 C1116 2.773(9) . . ?
C1113 H1112 2.041(6) . . ?
C1113 H1114 2.056(6) . . ?
C1114 C1116 2.388(10) . . ?
C1114 H1113 2.054(7) . . ?
C1114 H1115 2.022(7) . . ?
C1115 H1114 2.024(7) . . ?
C1115 H1116 2.051(7) . . ?
C1116 H1115 2.037(5) . . ?
C1116 H1126 2.656(5) . . ?
C1121 C1123 2.400(7) . . ?
C1121 C1124 2.793(7) . . ?
C1121 C1125 2.410(7) . . ?
C1121 C11 2.867(7) . . ?
C1121 H1122 2.034(5) . . ?
C1121 H1126 2.047(5) . . ?
C1122 C1124 2.401(8) . . ?
C1122 C1125 2.741(8) . . ?
C1122 C1126 2.386(9) . . ?
C1122 H1123 2.036(5) . . ?
C1123 C1125 2.355(9) . . ?
C1123 C1126 2.743(9) . . ?
C1123 H1122 2.042(6) . . ?
C1123 H1124 2.047(6) . . ?
C1124 C1126 2.385(8) . . ?
C1124 H1123 2.053(6) . . ?
C1124 H1125 2.001(6) . . ?
C1125 H1124 2.016(6) . . ?
C1125 H1126 2.049(6) . . ?
C1126 H1125 2.048(5) . . ?
C11 C1211 2.874(7) . . ?
C11 C1221 2.893(8) . . ?
P12 C1212 2.821(5) . . ?
P12 C1216 2.774(6) . . ?
P12 C1222 2.828(7) . . ?
P12 C1226 2.779(6) . . ?
P12 H11a 2.3405(12) . . ?
P12 H11b 2.3412(12) . . ?
C1211 C1213 2.408(7) . . ?
C1211 C1214 2.773(8) . . ?
C1211 C1215 2.409(8) . . ?
C1211 C1221 2.865(9) . . ?
C1211 H1212 2.055(5) . . ?
C1211 H1216 2.027(5) . . ?
C1212 C1214 2.392(9) . . ?
C1212 C1215 2.781(9) . . ?
C1212 C1216 2.406(8) . . ?
C1212 H1213 2.042(5) . . ?
C1213 C1215 2.404(9) . . ?
C1213 C1216 2.766(7) . . ?
C1213 H1212 2.045(7) . . ?
C1213 H1214 2.051(7) . . ?
C1214 C1216 2.391(8) . . ?
C1214 H1213 2.051(6) . . ?
C1214 H1215 2.048(6) . . ?
C1215 H1214 2.038(6) . . ?
C1215 H1216 2.041(6) . . ?
C1216 H1215 2.047(6) . . ?
C1221 C1223 2.407(9) . . ?
C1221 C1224 2.784(10) . . ?
C1221 C1225 2.409(8) . . ?
C1221 H1222 2.048(5) . . ?
C1221 H1226 2.072(5) . . ?
C1222 C1224 2.410(9) . . ?
C1222 C1225 2.778(8) . . ?
C1222 C1226 2.413(8) . . ?
C1222 H1223 2.062(7) . . ?
C1223 C1225 2.383(8) . . ?
C1223 C1226 2.767(9) . . ?
C1223 H1222 2.060(7) . . ?
C1223 H1224 2.034(7) . . ?
C1224 C1226 2.405(10) . . ?
C1224 H1223 2.017(6) . . ?
C1224 H1225 2.039(6) . . ?
C1225 H1224 2.043(7) . . ?
C1225 H1226 2.043(7) . . ?
C1226 H1225 2.042(6) . . ?
P13 C1312 2.758(7) . . ?
P13 C1316 2.842(7) . . ?
P13 C1322 2.763(6) . . ?
P13 C1326 2.837(5) . . ?
P13 P14 3.0204(19) . . ?
P13 H13a 2.3401(13) . . ?
P13 H13b 2.3408(15) . . ?
C1311 C1313 2.404(10) . . ?
C1311 C1314 2.769(10) . . ?
C1311 C1315 2.404(10) . . ?
C1311 C1321 2.878(8) . . ?
C1311 C13 2.930(9) . . ?
C1311 H1312 2.034(5) . . ?
C1311 H1316 2.059(5) . . ?
C1311 H1326 2.604(5) . . ?
C1312 C1314 2.390(10) . . ?
C1312 C1315 2.754(9) . . ?
C1312 C1316 2.400(8) . . ?
C1312 H1313 2.043(7) . . ?
C1313 C1315 2.385(9) . . ?
C1313 C1316 2.765(9) . . ?
C1313 H1312 2.047(8) . . ?
C1313 H1314 2.051(7) . . ?
C1314 C1316 2.372(10) . . ?
C1314 H1313 2.045(7) . . ?
C1314 H1315 2.015(7) . . ?
C1315 H1314 2.012(8) . . ?
C1315 H1316 2.041(8) . . ?
C1316 H1315 2.038(7) . . ?
C1321 C1323 2.408(9) . . ?
C1321 C1324 2.761(8) . . ?
C1321 C1325 2.392(8) . . ?
C1321 C13 2.816(7) . . ?
C1321 H1322 2.050(6) . . ?
C1321 H1326 2.056(6) . . ?
C1322 C1324 2.374(8) . . ?
C1322 C1325 2.745(9) . . ?
C1322 C1326 2.390(10) . . ?
C1322 H1323 2.050(6) . . ?
C1323 C1325 2.391(11) . . ?
C1323 C1326 2.774(10) . . ?
C1323 H1322 2.037(6) . . ?
C1323 H1324 2.045(7) . . ?
C1324 C1326 2.388(9) . . ?
C1324 H1323 2.038(8) . . ?
C1324 H1325 2.037(8) . . ?
C1325 H1324 2.019(7) . . ?
C1325 H1326 2.068(7) . . ?
C1326 H1325 2.048(5) . . ?
C13 C1411 2.877(7) . . ?
C13 C1421 2.841(7) . . ?
P14 C1412 2.831(7) . . ?
P14 C1416 2.759(7) . . ?
P14 C1422 2.807(7) . . ?
P14 C1426 2.809(6) . . ?
P14 H13a 2.3327(13) . . ?
P14 H13b 2.3305(13) . . ?
C1411 C1413 2.410(9) . . ?
C1411 C1414 2.773(11) . . ?
C1411 C1415 2.416(10) . . ?
C1411 C1421 2.893(9) . . ?
C1411 H1412 2.066(5) . . ?
C1411 H1416 2.059(5) . . ?
C1412 C1414 2.388(11) . . ?
C1412 C1415 2.786(9) . . ?
C1412 C1416 2.419(8) . . ?
C1412 H1413 2.032(7) . . ?
C1413 C1415 2.401(9) . . ?
C1413 C1416 2.775(9) . . ?
C1413 H1412 2.052(8) . . ?
C1413 H1414 2.042(8) . . ?
C1414 C1416 2.403(11) . . ?
C1414 H1413 2.024(7) . . ?
C1414 H1415 2.052(7) . . ?
C1415 H1414 2.056(8) . . ?
C1415 H1416 2.052(8) . . ?
C1416 H1415 2.065(7) . . ?
C1421 C1423 2.413(10) . . ?
C1421 C1424 2.775(10) . . ?
C1421 C1425 2.393(8) . . ?
C1421 H1422 2.030(6) . . ?
C1421 H1426 2.073(5) . . ?
C1422 C1424 2.376(9) . . ?
C1422 C1425 2.727(8) . . ?
C1422 C1426 2.384(9) . . ?
C1422 H1423 2.068(7) . . ?
C1423 C1425 2.371(10) . . ?
C1423 C1426 2.775(11) . . ?
C1423 H1422 2.044(7) . . ?
C1423 H1424 2.037(7) . . ?
C1424 C1426 2.400(12) . . ?
C1424 H1423 2.053(7) . . ?
C1424 H1425 2.012(8) . . ?
C1425 H1424 2.022(9) . . ?
C1425 H1426 2.066(9) . . ?
C1426 H1425 2.046(6) . . ?
P15 C1512 2.745(6) . . ?
P15 C1516 2.833(6) . . ?
P15 C1522 2.768(7) . . ?
P15 C1526 2.827(6) . . ?
P15 P16 2.9958(19) . . ?
P15 H15a 2.3322(12) . . ?
P15 H15b 2.3334(13) . . ?
C1511 C1513 2.409(8) . . ?
C1511 C1514 2.771(9) . . ?
C1511 C1515 2.401(9) . . ?
C1511 C1521 2.922(8) . . ?
C1511 C15 2.907(7) . . ?
C1511 H1512 2.046(5) . . ?
C1511 H1516 2.054(5) . . ?
C1512 C1514 2.387(8) . . ?
C1512 C1515 2.756(8) . . ?
C1512 C1516 2.401(7) . . ?
C1512 H1513 2.040(6) . . ?
C1513 C1515 2.389(8) . . ?
C1513 C1516 2.782(8) . . ?
C1513 H1512 2.037(6) . . ?
C1513 H1514 2.037(6) . . ?
C1514 C1516 2.405(9) . . ?
C1514 H1513 2.043(5) . . ?
C1514 H1515 2.038(5) . . ?
C1515 H1514 2.042(7) . . ?
C1515 H1516 2.062(7) . . ?
C1516 H1515 2.041(6) . . ?
C1521 C1523 2.415(9) . . ?
C1521 C1524 2.785(9) . . ?
C1521 C1525 2.405(8) . . ?
C1521 C15 2.823(8) . . ?
C1521 H1522 2.010(5) . . ?
C1521 H1526 2.050(5) . . ?
C1522 C1524 2.377(8) . . ?
C1522 C1525 2.729(8) . . ?
C1522 C1526 2.372(8) . . ?
C1522 H1523 2.057(6) . . ?
C1523 C1525 2.376(8) . . ?
C1523 C1526 2.772(9) . . ?
C1523 H1522 2.040(6) . . ?
C1523 H1524 2.048(6) . . ?
C1524 C1526 2.407(10) . . ?
C1524 H1523 2.051(6) . . ?
C1524 H1525 2.031(6) . . ?
C1525 H1524 2.033(7) . . ?
C1525 H1526 2.065(7) . . ?
C1526 H1525 2.041(6) . . ?
C15 C1611 2.882(8) . . ?
C15 C1621 2.867(7) . . ?
C15 H1622 2.607(5) . . ?
P16 C1612 2.795(7) . . ?
P16 C1616 2.774(6) . . ?
P16 C1622 2.836(6) . . ?
P16 C1626 2.750(6) . . ?
P16 H15a 2.3418(15) . . ?
P16 H15b 2.3410(13) . . ?
C1611 C1613 2.403(9) . . ?
C1611 C1614 2.760(10) . . ?
C1611 C1615 2.396(9) . . ?
C1611 C1621 2.771(7) . . ?
C1611 H1612 2.057(5) . . ?
C1611 H1616 2.030(5) . . ?
C1612 C1614 2.388(9) . . ?
C1612 C1615 2.766(8) . . ?
C1612 C1616 2.385(7) . . ?
C1612 H1613 2.058(7) . . ?
C1613 C1615 2.400(8) . . ?
C1613 C1616 2.765(8) . . ?
C1613 H1612 2.056(7) . . ?
C1613 H1614 2.040(7) . . ?
C1614 C1616 2.387(9) . . ?
C1614 H1613 2.033(6) . . ?
C1614 H1615 2.044(6) . . ?
C1615 H1614 2.025(7) . . ?
C1615 H1616 2.047(7) . . ?
C1616 H1615 2.055(6) . . ?
C1621 C1623 2.411(8) . . ?
C1621 C1624 2.763(8) . . ?
C1621 C1625 2.409(9) . . ?
C1621 H1622 2.028(5) . . ?
C1621 H1626 2.039(5) . . ?
C1622 C1624 2.385(9) . . ?
C1622 C1625 2.743(10) . . ?
C1622 C1626 2.362(9) . . ?
C1622 H1623 2.077(6) . . ?
C1623 C1625 2.357(11) . . ?
C1623 C1626 2.740(9) . . ?
C1623 H1622 2.077(7) . . ?
C1623 H1624 2.031(7) . . ?
C1624 C1626 2.360(8) . . ?
C1624 H1623 2.035(8) . . ?
C1624 H1625 2.033(7) . . ?
C1625 H1624 2.002(7) . . ?
C1625 H1626 2.050(7) . . ?
C1626 H1625 2.046(6) . . ?
C211 C213 2.585(9) . . ?
C212 C214 2.625(8) . . ?
C213 H2422 2.694(6) . . ?
C221 C223 2.604(9) . . ?
C222 C224 2.563(11) . . ?
C222 H2315 2.565(6) . '3 777' ?
C223 H224 2.151(7) . . ?
C223 H2315 2.609(7) . '3 777' ?
P21 C2112 2.789(7) . . ?
P21 C2116 2.812(6) . . ?
P21 C2122 2.770(6) . . ?
P21 C2126 2.842(6) . . ?
P21 P22 3.022(2) . . ?
P21 H21a 2.3261(14) . . ?
P21 H21b 2.3251(16) . . ?
C2111 C2113 2.400(9) . . ?
C2111 C2114 2.785(9) . . ?
C2111 C2115 2.407(8) . . ?
C2111 C2121 2.813(8) . . ?
C2111 C21 2.907(9) . . ?
C2111 H2112 2.036(5) . . ?
C2111 H2116 2.051(5) . . ?
C2112 C2114 2.408(8) . . ?
C2112 C2115 2.763(8) . . ?
C2112 C2116 2.409(8) . . ?
C2112 H2113 2.050(7) . . ?
C2113 C2115 2.375(9) . . ?
C2113 C2116 2.762(9) . . ?
C2113 H2112 2.041(7) . . ?
C2113 H2114 2.059(7) . . ?
C2114 C2116 2.393(9) . . ?
C2114 H2113 2.044(6) . . ?
C2114 H2115 2.024(6) . . ?
C2115 H2114 2.021(7) . . ?
C2115 H2116 2.051(7) . . ?
C2116 H2115 2.026(6) . . ?
C2121 C2123 2.425(8) . . ?
C2121 C2124 2.787(7) . . ?
C2121 C2125 2.412(8) . . ?
C2121 C21 2.828(7) . . ?
C2121 H2122 2.046(6) . . ?
C2121 H2126 2.054(6) . . ?
C2122 C2124 2.387(8) . . ?
C2122 C2125 2.755(9) . . ?
C2122 C2126 2.393(9) . . ?
C2122 H2123 2.056(5) . . ?
C2123 C2125 2.382(10) . . ?
C2123 C2126 2.764(9) . . ?
C2123 H2122 2.047(6) . . ?
C2123 H2124 2.035(6) . . ?
C2124 C2126 2.389(8) . . ?
C2124 H2123 2.043(7) . . ?
C2124 H2125 2.039(7) . . ?
C2125 H2124 2.037(6) . . ?
C2125 H2126 2.041(6) . . ?
C2126 H2125 2.052(5) . . ?
C21 C2211 2.861(7) . . ?
C21 C2221 2.859(8) . . ?
C21 H2126 2.625(5) . . ?
C21 H2222 2.677(6) . . ?
P22 C2212 2.809(6) . . ?
P22 C2216 2.791(7) . . ?
P22 C2222 2.850(7) . . ?
P22 C2226 2.780(6) . . ?
P22 H21a 2.3305(13) . . ?
P22 H21b 2.3304(13) . . ?
C2211 C2213 2.405(8) . . ?
C2211 C2214 2.766(9) . . ?
C2211 C2215 2.399(9) . . ?
C2211 C2221 2.868(9) . . ?
C2211 H2212 2.060(5) . . ?
C2211 H2216 2.043(5) . . ?
C2212 C2214 2.375(10) . . ?
C2212 C2215 2.762(10) . . ?
C2212 C2216 2.401(9) . . ?
C2212 H2213 2.030(6) . . ?
C2213 C2215 2.391(10) . . ?
C2213 C2216 2.767(8) . . ?
C2213 H2212 2.049(7) . . ?
C2213 H2214 2.027(7) . . ?
C2214 C2216 2.397(9) . . ?
C2214 H2213 2.033(7) . . ?
C2214 H2215 2.046(7) . . ?
C2215 H2214 2.051(7) . . ?
C2215 H2216 2.043(7) . . ?
C2216 H2215 2.040(7) . . ?
C2221 C2223 2.413(10) . . ?
C2221 C2224 2.764(10) . . ?
C2221 C2225 2.403(8) . . ?
C2221 H2222 2.048(5) . . ?
C2221 H2226 2.048(5) . . ?
C2222 C2224 2.380(9) . . ?
C2222 C2225 2.771(8) . . ?
C2222 C2226 2.401(8) . . ?
C2222 H2223 2.051(7) . . ?
C2223 C2225 2.425(9) . . ?
C2223 C2226 2.778(9) . . ?
C2223 H2222 2.036(7) . . ?
C2223 H2224 2.052(7) . . ?
C2224 C2226 2.378(11) . . ?
C2224 H2223 2.041(6) . . ?
C2224 H2225 2.053(7) . . ?
C2225 H2224 2.037(8) . . ?
C2225 H2226 2.034(8) . . ?
C2226 H2225 2.033(6) . . ?
P23 C2312 2.748(8) . . ?
P23 C2316 2.818(9) . . ?
P23 C2322 2.767(6) . . ?
P23 C2326 2.841(6) . . ?
P23 P24 3.009(2) . . ?
P23 H23a 2.3426(17) . . ?
P23 H23b 2.3419(14) . . ?
C2311 C2313 2.413(12) . . ?
C2311 C2314 2.769(13) . . ?
C2311 C2315 2.418(12) . . ?
C2311 C2321 2.843(9) . . ?
C2311 C23 2.911(10) . . ?
C2311 H2312 2.038(6) . . ?
C2311 H2316 2.061(6) . . ?
C2311 H2326 2.573(6) . . ?
C2312 C2314 2.385(13) . . ?
C2312 C2315 2.766(11) . . ?
C2312 C2316 2.384(10) . . ?
C2312 H2313 2.042(8) . . ?
C2313 C2315 2.400(12) . . ?
C2313 C2316 2.757(12) . . ?
C2313 H2312 2.046(9) . . ?
C2313 H2314 2.041(9) . . ?
C2314 C2316 2.363(15) . . ?
C2314 H2313 2.061(9) . . ?
C2314 H2315 2.037(9) . . ?
C2315 H2314 2.024(12) . . ?
C2315 H2316 2.066(12) . . ?
C2316 H2315 2.052(9) . . ?
C2321 C2323 2.409(9) . . ?
C2321 C2324 2.785(9) . . ?
C2321 C2325 2.414(9) . . ?
C2321 C23 2.858(8) . . ?
C2321 H2322 2.040(7) . . ?
C2321 H2326 2.067(7) . . ?
C2322 C2324 2.393(9) . . ?
C2322 C2325 2.747(10) . . ?
C2322 C2326 2.397(11) . . ?
C2322 H2323 2.050(6) . . ?
C2323 C2325 2.373(12) . . ?
C2323 C2326 2.778(11) . . ?
C2323 H2322 2.049(7) . . ?
C2323 H2324 2.045(7) . . ?
C2324 C2326 2.408(10) . . ?
C2324 H2323 2.046(8) . . ?
C2324 H2325 2.031(9) . . ?
C2325 H2324 2.015(8) . . ?
C2325 H2326 2.089(7) . . ?
C2326 H2325 2.054(6) . . ?
C23 C2411 2.895(8) . . ?
C23 C2421 2.860(8) . . ?
P24 C2412 2.832(7) . . ?
P24 C2416 2.747(7) . . ?
P24 C2422 2.798(7) . . ?
P24 C2426 2.840(6) . . ?
P24 H23a 2.3472(14) . . ?
P24 H23b 2.3479(14) . . ?
C2411 C2413 2.411(9) . . ?
C2411 C2414 2.762(11) . . ?
C2411 C2415 2.416(10) . . ?
C2411 C2421 2.900(10) . . ?
C2411 H2412 2.060(5) . . ?
C2411 H2416 2.036(5) . . ?
C2411 H2426 2.691(6) . . ?
C2412 C2414 2.385(11) . . ?
C2412 C2415 2.797(10) . . ?
C2412 C2416 2.402(8) . . ?
C2412 H2413 2.037(7) . . ?
C2412 H2426 2.670(7) . . ?
C2413 C2415 2.420(9) . . ?
C2413 C2416 2.768(9) . . ?
C2413 H2412 2.051(8) . . ?
C2413 H2414 2.039(8) . . ?
C2414 C2416 2.389(10) . . ?
C2414 H2413 2.040(7) . . ?
C2414 H2415 2.076(7) . . ?
C2415 H2414 2.048(8) . . ?
C2415 H2416 2.045(8) . . ?
C2416 H2415 2.073(7) . . ?
C2421 C2423 2.422(10) . . ?
C2421 C2424 2.781(9) . . ?
C2421 C2425 2.407(8) . . ?
C2421 H2422 2.043(6) . . ?
C2421 H2426 2.055(5) . . ?
C2422 C2424 2.383(8) . . ?
C2422 C2425 2.747(8) . . ?
C2422 C2426 2.387(8) . . ?
C2422 H2423 2.055(7) . . ?
C2423 C2425 2.388(9) . . ?
C2423 C2426 2.776(9) . . ?
C2423 H2422 2.040(6) . . ?
C2423 H2424 2.032(6) . . ?
C2424 C2426 2.397(10) . . ?
C2424 H2423 2.046(6) . . ?
C2424 H2425 2.031(6) . . ?
C2425 H2424 2.028(7) . . ?
C2425 H2426 2.052(7) . . ?
C2426 H2425 2.049(6) . . ?
P25 C2512 2.756(7) . . ?
P25 C2516 2.825(6) . . ?
P25 C2522 2.841(7) . . ?
P25 C2526 2.791(6) . . ?
P25 P26 3.0416(18) . . ?
P25 H25a 2.3389(13) . . ?
P25 H25b 2.3380(13) . . ?
C2511 C2513 2.406(9) . . ?
C2511 C2514 2.777(10) . . ?
C2511 C2515 2.400(9) . . ?
C2511 C2521 2.868(9) . . ?
C2511 C25 2.838(7) . . ?
C2511 H2512 2.039(5) . . ?
C2511 H2516 2.066(5) . . ?
C2512 C2514 2.386(9) . . ?
C2512 C2515 2.751(8) . . ?
C2512 C2516 2.401(7) . . ?
C2512 H2513 2.038(7) . . ?
C2513 C2515 2.391(8) . . ?
C2513 C2516 2.770(9) . . ?
C2513 H2512 2.021(7) . . ?
C2513 H2514 2.059(7) . . ?
C2514 C2516 2.388(10) . . ?
C2514 H2513 2.063(6) . . ?
C2514 H2515 2.014(6) . . ?
C2515 H2514 2.040(7) . . ?
C2515 H2516 2.040(7) . . ?
C2516 H2515 2.027(6) . . ?
C2521 C2523 2.413(10) . . ?
C2521 C2524 2.781(9) . . ?
C2521 C2525 2.423(8) . . ?
C2521 C25 2.866(7) . . ?
C2521 H2522 2.051(6) . . ?
C2521 H2526 2.076(6) . . ?
C2522 C2524 2.393(9) . . ?
C2522 C2525 2.765(8) . . ?
C2522 C2526 2.401(9) . . ?
C2522 H2523 2.051(7) . . ?
C2523 C2525 2.381(10) . . ?
C2523 C2526 2.767(10) . . ?
C2523 H2522 2.054(7) . . ?
C2523 H2524 2.047(7) . . ?
C2524 C2526 2.388(11) . . ?
C2524 H2523 2.035(7) . . ?
C2524 H2525 2.026(8) . . ?
C2525 H2524 2.016(8) . . ?
C2525 H2526 2.072(8) . . ?
C2526 H2525 2.057(6) . . ?
C25 C2621 2.768(7) . . ?
C25 C2611 2.963(8) . . ?
P26 C2622 2.789(6) . . ?
P26 C2626 2.845(5) . . ?
P26 C2612 2.861(6) . . ?
P26 C2616 2.753(7) . . ?
P26 H25a 2.3411(13) . . ?
P26 H25b 2.3409(15) . . ?
P26 H2616 2.7986(15) . . ?
C2621 C2623 2.425(8) . . ?
C2621 C2624 2.789(7) . . ?
C2621 C2625 2.405(7) . . ?
C2621 C2611 2.855(8) . . ?
C2621 H2622 2.048(6) . . ?
C2621 H2626 2.061(6) . . ?
C2622 C2624 2.386(8) . . ?
C2622 C2625 2.750(8) . . ?
C2622 C2626 2.392(9) . . ?
C2622 H2623 2.050(5) . . ?
C2623 C2625 2.388(9) . . ?
C2623 C2626 2.771(9) . . ?
C2623 H2622 2.046(5) . . ?
C2623 H2624 2.046(5) . . ?
C2624 C2626 2.397(8) . . ?
C2624 H2623 2.050(7) . . ?
C2624 H2625 2.047(7) . . ?
C2625 H2624 2.042(6) . . ?
C2625 H2626 2.050(6) . . ?
C2626 H2625 2.040(5) . . ?
C2611 C2613 2.410(9) . . ?
C2611 C2614 2.780(10) . . ?
C2611 C2615 2.408(9) . . ?
C2611 H2626 2.664(5) . . ?
C2611 H2612 2.051(5) . . ?
C2611 H2616 2.044(5) . . ?
C2612 C2614 2.395(10) . . ?
C2612 C2615 2.764(8) . . ?
C2612 C2616 2.393(7) . . ?
C2612 H2613 2.052(6) . . ?
C2613 C2615 2.386(8) . . ?
C2613 C2616 2.751(8) . . ?
C2613 H2612 2.044(7) . . ?
C2613 H2614 2.024(7) . . ?
C2614 C2616 2.376(10) . . ?
C2614 H2613 2.040(6) . . ?
C2614 H2615 2.034(6) . . ?
C2615 H2614 2.044(7) . . ?
C2615 H2616 2.030(7) . . ?
C2616 H2615 2.042(7) . . ?
H1112 H1113 2.34465(8) . . ?
H1113 H1114 2.36207(9) . . ?
H1114 H1115 2.32535(7) . . ?
H1115 H1116 2.34066(8) . . ?
H1116 H11b 2.18336(6) . . ?
H1122 H1123 2.34620(9) . . ?
H1123 H1124 2.35372(8) . . ?
H1124 H1125 2.30598(8) . . ?
H1125 H1126 2.35532(9) . . ?
H11a H11b 1.55121(5) . . ?
H11a H1222 2.19920(11) . . ?
H1212 H1213 2.35181(9) . . ?
H1213 H1214 2.36274(8) . . ?
H1214 H1215 2.34002(8) . . ?
H1215 H1216 2.35235(9) . . ?
H1222 H1223 2.36974(11) . . ?
H1223 H1224 2.32527(12) . . ?
H1224 H1225 2.33196(10) . . ?
H1225 H1226 2.34584(10) . . ?
H1312 H1313 2.35717(9) . . ?
H1313 H1314 2.35558(8) . . ?
H1314 H1315 2.29670(7) . . ?
H1315 H1316 2.35307(9) . . ?
H1316 H13a 2.12237(8) . . ?
H1322 H1323 2.35762(7) . . ?
H1323 H1324 2.34353(14) . . ?
H1324 H1325 2.32144(9) . . ?
H1325 H1326 2.36719(7) . . ?
H1325 H2624 2.37348(8) . '4 554' ?
H13a H13b 1.55139(6) . . ?
H13b H1422 2.09854(6) . . ?
H1412 H1413 2.34663(8) . . ?
H1413 H1414 2.33500(10) . . ?
H1414 H1415 2.35002(9) . . ?
H1415 H1416 2.37030(8) . . ?
H1422 H1423 2.35954(7) . . ?
H1423 H1424 2.36238(8) . . ?
H1424 H1425 2.29339(10) . . ?
H1425 H1426 2.37336(7) . . ?
H1512 H1513 2.33532(8) . . ?
H1513 H1514 2.34145(9) . . ?
H1514 H1515 2.35234(9) . . ?
H1515 H1516 2.35040(8) . . ?
H1522 H1523 2.35643(8) . . ?
H1522 H15a 2.18956(8) . . ?
H1523 H1524 2.36628(9) . . ?
H1524 H1525 2.33245(10) . . ?
H1525 H1526 2.35504(8) . . ?
H15a H15b 1.55128(5) . . ?
H15a H1622 2.28821(13) . . ?
H15b H1612 2.34007(9) . . ?
H1612 H1613 2.37619(9) . . ?
H1613 H1614 2.33388(9) . . ?
H1614 H1615 2.33124(11) . . ?
H1615 H1616 2.35718(9) . . ?
H1622 H1623 2.39149(11) . . ?
H1623 H1624 2.34264(6) . . ?
H1624 H1625 2.32010(8) . . ?
H1624 H2323 2.37507(8) . '4 453' ?
H1625 H1626 2.34354(12) . . ?
H224 H2523 2.38785(7) . '1 556' ?
H2112 H2113 2.36419(8) . . ?
H2113 H2114 2.35274(9) . . ?
H2114 H2115 2.32605(8) . . ?
H2115 H2116 2.33409(8) . . ?
H2122 H2123 2.35259(8) . . ?
H2123 H2124 2.34821(9) . . ?
H2124 H2125 2.33070(14) . . ?
H2125 H2126 2.35354(8) . . ?
H2126 H21b 2.09697(8) . . ?
H21a H21b 1.55142(5) . . ?
H21b H2222 2.12843(11) . . ?
H2212 H2213 2.34342(8) . . ?
H2212 H2413 2.33896(8) . '2 746' ?
H2213 H2214 2.33051(9) . . ?
H2214 H2215 2.35766(9) . . ?
H2215 H2216 2.34169(8) . . ?
H2222 H2223 2.36678(11) . . ?
H2223 H2224 2.34292(12) . . ?
H2224 H2225 2.34187(11) . . ?
H2225 H2226 2.34039(11) . . ?
H2312 H2313 2.34572(9) . . ?
H2313 H2314 2.36350(8) . . ?
H2314 H2315 2.33144(8) . . ?
H2315 H2316 2.37622(9) . . ?
H2316 H23b 2.14164(8) . . ?
H2322 H2323 2.36429(7) . . ?
H2323 H2324 2.34198(13) . . ?
H2324 H2325 2.33564(8) . . ?
H2325 H2326 2.36699(7) . . ?
H23a H23b 1.55156(5) . . ?
H23a H2422 2.32605(10) . . ?
H2412 H2413 2.35152(7) . . ?
H2413 H2414 2.34505(10) . . ?
H2414 H2415 2.36781(9) . . ?
H2415 H2416 2.36104(7) . . ?
H2422 H2423 2.35014(7) . . ?
H2423 H2424 2.34374(9) . . ?
H2424 H2425 2.32765(9) . . ?
H2425 H2426 2.35125(8) . . ?
H2512 H2513 2.33073(8) . . ?
H2513 H2514 2.37366(9) . . ?
H2514 H2515 2.31985(9) . . ?
H2515 H2516 2.33695(8) . . ?
H2522 H2523 2.36269(7) . . ?
H2522 H25b 2.14284(6) . . ?
H2523 H2524 2.34570(7) . . ?
H2524 H2525 2.30945(11) . . ?
H2525 H2526 2.37360(7) . . ?
H25a H25b 1.55131(6) . . ?
H25a H2612 2.18651(8) . . ?
H2622 H2623 2.35326(9) . . ?
H2623 H2624 2.35915(15) . . ?
H2624 H2625 2.34763(8) . . ?
H2625 H2626 2.34126(9) . . ?
H2612 H2613 2.35531(9) . . ?
H2613 H2614 2.31921(7) . . ?
H2614 H2615 2.34669(8) . . ?
H2615 H2616 2.34599(9) . . ?

loop_
_geom_hbond_atom_site_label_D
_geom_hbond_atom_site_label_H
_geom_hbond_atom_site_label_A
_geom_hbond_site_symmetry_D
_geom_hbond_site_symmetry_H
_geom_hbond_site_symmetry_A
_geom_hbond_distance_DH
_geom_hbond_distance_HA
_geom_hbond_distance_DA
_geom_hbond_angle_DHA
_geom_hbond_publ_flag
? ? ? ? ? ? ? ? ? ? ?

loop_
_geom_torsion_atom_site_label_1
_geom_torsion_atom_site_label_2
_geom_torsion_atom_site_label_3
_geom_torsion_atom_site_label_4
_geom_torsion_site_symmetry_1
_geom_torsion_site_symmetry_2
_geom_torsion_site_symmetry_3
_geom_torsion_site_symmetry_4
_geom_torsion
_geom_torsion_publ_flag
? ? ? ? ? ? ? ? ? ?
